data_7129780
loop_
_publ_author_name
'San Esteban, Anna Carissa M.'
'Kuwamura, Naoto'
'Yoshinari, Nobuto'
'Konno, Takumi'

_publ_section_title
;
 Serendipitous formation of oxygen-bridged CuII6M (M = MnII, CoII) double
 cubanes showing electrocatalytic water oxidation
;
_journal_name_full 'Chemical Communications'
_journal_paper_doi 10.1039/D1CC07199H
_journal_year 2022
_chemical_absolute_configuration rm
_chemical_formula_moiety 'C30 H60 Br2 Co Cu6 N6 O18 S6, 6(H2 O) [+ 14.5(H2O)]'
_chemical_formula_sum 'C30 H101 Br2 Co Cu6 N6 O38.5 S6'
_chemical_formula_weight 1954.51
_space_group_crystal_system trigonal
_space_group_IT_number 144
_space_group_name_Hall 'P 31'
_space_group_name_H-M_alt 'P 31'
_atom_sites_solution_hydrogens mixed
_atom_sites_solution_primary difmap
_audit_creation_method SHELXL-2018/1
_audit_update_record
;
2022-02-10 deposited with the CCDC.	2022-03-04 downloaded from the CCDC.
;
_cell_angle_alpha 90
_cell_angle_beta 90
_cell_angle_gamma 120
_cell_formula_units_Z 6
_cell_length_a 15.0980(7)
_cell_length_b 15.0980(7)
_cell_length_c 55.4613(14)
_cell_measurement_reflns_used 133072
_cell_measurement_temperature 100(2)
_cell_measurement_theta_max 15.685
_cell_measurement_theta_min 0.645
_cell_volume 10948.6(8)
_computing_cell_refinement 'RAPID-AUTO (Rigaku Corporation)'
_computing_data_collection 'RAPID-AUTO (Rigaku Corporation)'
_computing_data_reduction 'RAPID-AUTO (Rigaku Corporation)'
_computing_molecular_graphics 'Yadokari-XG 2009 (Wakita Nemoto et al., 2009)'
_computing_publication_material 'Yadokari-XG 2009 (Wakita Nemoto et al., 2009)'
_computing_structure_refinement 'SHELXL-2018/1 (Sheldrick, 2018)'
_computing_structure_solution 'SHELXS-2018/1 (Sheldrick, 2018)'
_diffrn_ambient_temperature 100(2)
_diffrn_detector_area_resol_mean 5.814
_diffrn_measured_fraction_theta_full 1.000
_diffrn_measured_fraction_theta_max 1.000
_diffrn_measurement_device_type 'RIGAKU1/4chi goniometer with PILATUS3 X CdTe 1M'
_diffrn_measurement_method /w
_diffrn_radiation_type synchrotron
_diffrn_radiation_wavelength 0.4148
_diffrn_reflns_av_R_equivalents 0.1200
_diffrn_reflns_av_unetI/netI 0.0849
_diffrn_reflns_Laue_measured_fraction_full 1.000
_diffrn_reflns_Laue_measured_fraction_max 1.000
_diffrn_reflns_limit_h_max 19
_diffrn_reflns_limit_h_min -19
_diffrn_reflns_limit_k_max 19
_diffrn_reflns_limit_k_min -18
_diffrn_reflns_limit_l_max 72
_diffrn_reflns_limit_l_min -72
_diffrn_reflns_number 176713
_diffrn_reflns_point_group_measured_fraction_full 1.000
_diffrn_reflns_point_group_measured_fraction_max 1.000
_diffrn_reflns_theta_full 14.411
_diffrn_reflns_theta_max 15.625
_diffrn_reflns_theta_min 0.643
_diffrn_source 'SPring-8 BL02B1 bending magnet'
_exptl_absorpt_coefficient_mu 0.759
_exptl_absorpt_correction_T_max 1.0000
_exptl_absorpt_correction_T_min 0.8251
_exptl_absorpt_correction_type multi-scans
_exptl_absorpt_process_details 'ABSCOR (Rigaku, 1995)'
_exptl_crystal_colour blue
_exptl_crystal_density_diffrn 1.779
_exptl_crystal_description block
_exptl_crystal_F_000 5988
_exptl_crystal_size_max 0.08
_exptl_crystal_size_mid 0.06
_exptl_crystal_size_min 0.05
_refine_diff_density_max 0.868
_refine_diff_density_min -0.900
_refine_diff_density_rms 0.089
_refine_ls_abs_structure_details
;
 Flack x determined using 11606 quotients [(I+)-(I-)]/[(I+)+(I-)]
 (Parsons, Flack and Wagner, Acta Cryst. B69 (2013) 249-259).
;
_refine_ls_abs_structure_Flack 0.046(10)
_refine_ls_extinction_method none
_refine_ls_goodness_of_fit_ref 0.892
_refine_ls_hydrogen_treatment mixed
_refine_ls_matrix_type full
_refine_ls_number_parameters 1423
_refine_ls_number_reflns 33452
_refine_ls_number_restraints 59
_refine_ls_restrained_S_all 0.894
_refine_ls_R_factor_all 0.0498
_refine_ls_R_factor_gt 0.0399
_refine_ls_shift/su_max 0.003
_refine_ls_shift/su_mean 0.000
_refine_ls_structure_factor_coef Fsqd
_refine_ls_weighting_details 'w=1/[\s^2^(Fo^2^)] where P=(Fo^2^+2Fc^2^)/3'
_refine_ls_weighting_scheme calc
_refine_ls_wR_factor_gt 0.0843
_refine_ls_wR_factor_ref 0.0892
_reflns_Friedel_coverage 1.000
_reflns_Friedel_fraction_full 0.999
_reflns_Friedel_fraction_max 1.000
_reflns_number_gt 28513
_reflns_number_total 33452
_reflns_threshold_expression 'I > 2\s(I)'
_cod_data_source_file d1cc07199h2.cif
_cod_data_source_block Co
_cod_depositor_comments
;

2024-09-02
Z value and formula fixed to values more according to usual
chemical conventions.                 miguel
;
_cod_original_formula_sum 'C60 H202 Br4 Co2 Cu12 N12 O77 S12'
_cod_original_formula_weight 3909.02
_cod_original_formula_moiety '2(C30 H60 Br2 Co Cu6 N6 O18 S6), 12(H2 O) [+ 29(H2O)]'
_cod_original_formula_units_Z 3
_cod_original_cell_volume 10948.6(11)
_cod_database_code 7129780
_shelx_shelxl_version_number 2018/1
_shelx_space_group_comment
;
The symmetry employed for this shelxl refinement is uniquely defined
by the following loop, which should always be used as a source of
symmetry information in preference to the above space-group names.
They are only intended as comments.
;
_shelx_estimated_absorpt_t_min 0.928
_shelx_estimated_absorpt_t_max 0.928

loop_
_space_group_symop_operation_xyz
'x, y, z'
'-y, x-y, z+1/3'
'-x+y, -x, z+2/3'

loop_
_atom_site_label
_atom_site_type_symbol
_atom_site_fract_x
_atom_site_fract_y
_atom_site_fract_z
_atom_site_U_iso_or_equiv
_atom_site_adp_type
_atom_site_occupancy
_atom_site_site_symmetry_order
_atom_site_calc_flag
_atom_site_refinement_flags_posn
_atom_site_refinement_flags_adp
_atom_site_refinement_flags_occupancy
_atom_site_disorder_assembly
_atom_site_disorder_group
Co1 Co 0.00055(7) 0.34993(7) 0.58394(2) 0.01500(18) Uani 1 1 d . . . . .
Co2 Co 0.64564(7) 0.66444(7) 0.41643(2) 0.01557(18) Uani 1 1 d . . . . .
Cu1 Cu -0.08104(6) 0.41970(6) 0.54238(2) 0.01628(17) Uani 1 1 d . . . . .
Cu2 Cu -0.05911(7) 0.20842(6) 0.53965(2) 0.01764(17) Uani 1 1 d . . . . .
Cu3 Cu 0.14901(6) 0.43922(6) 0.54217(2) 0.01714(17) Uani 1 1 d . . . . .
Cu4 Cu -0.07901(6) 0.41551(6) 0.62801(2) 0.01434(16) Uani 1 1 d . . . . .
Cu5 Cu -0.08200(6) 0.19771(6) 0.62534(2) 0.01458(16) Uani 1 1 d . . . . .
Cu6 Cu 0.13868(6) 0.40989(6) 0.62832(2) 0.01518(16) Uani 1 1 d . . . . .
Cu7 Cu 0.55201(6) 0.72868(6) 0.37677(2) 0.01652(16) Uani 1 1 d . . . . .
Cu8 Cu 0.57892(6) 0.51885(6) 0.37348(2) 0.01474(16) Uani 1 1 d . . . . .
Cu9 Cu 0.77868(6) 0.74931(6) 0.37043(2) 0.01740(17) Uani 1 1 d . . . . .
Cu10 Cu 0.58857(6) 0.73863(6) 0.46203(2) 0.01601(16) Uani 1 1 d . . . . .
Cu11 Cu 0.58328(6) 0.51926(6) 0.46052(2) 0.01526(16) Uani 1 1 d . . . . .
Cu12 Cu 0.80140(6) 0.73206(6) 0.45724(2) 0.01542(16) Uani 1 1 d . . . . .
S1 S -0.11037(14) 0.56822(15) 0.58172(3) 0.0235(4) Uani 1 1 d . . . . .
S2 S -0.23462(15) 0.43514(14) 0.59332(3) 0.0213(4) Uani 1 1 d . . . . .
S3 S -0.20159(14) 0.02899(13) 0.57332(3) 0.0214(4) Uani 1 1 d . . . . .
S4 S -0.08705(14) 0.00737(14) 0.58626(3) 0.0226(4) Uani 1 1 d . . . . .
S5 S 0.32982(14) 0.44786(15) 0.58045(3) 0.0264(4) Uani 1 1 d . . . . .
S6 S 0.31836(14) 0.56676(16) 0.59484(3) 0.0252(4) Uani 1 1 d . . . . .
S7 S 0.52788(15) 0.88197(15) 0.41777(3) 0.0250(4) Uani 1 1 d . . . . .
S8 S 0.40354(15) 0.75151(14) 0.43051(3) 0.0247(4) Uani 1 1 d . . . . .
S9 S 0.41787(14) 0.33614(13) 0.41285(3) 0.0193(3) Uani 1 1 d . . . . .
S10 S 0.55117(14) 0.34833(14) 0.42526(3) 0.0215(4) Uani 1 1 d . . . . .
S11 S 0.96255(13) 0.79801(14) 0.40332(3) 0.0216(4) Uani 1 1 d . . . . .
S12 S 0.98743(15) 0.93114(15) 0.41900(3) 0.0241(4) Uani 1 1 d . . . . .
Br1 Br 0.01031(6) 0.37033(6) 0.50294(2) 0.02729(16) Uani 1 1 d . . . . .
Br2 Br -0.01506(5) 0.33250(5) 0.66437(2) 0.01802(13) Uani 1 1 d . . . . .
Br3 Br 0.61525(6) 0.66157(5) 0.33546(2) 0.02440(15) Uani 1 1 d . . . . .
Br4 Br 0.67392(5) 0.66675(5) 0.49689(2) 0.01963(14) Uani 1 1 d . . . . .
N1 N -0.0675(4) 0.5448(4) 0.52641(10) 0.0170(11) Uani 1 1 d . . . . .
H1A H -0.011213 0.601623 0.532080 0.020 Uiso 1 1 calc R U . . .
H1B H -0.060572 0.541326 0.510196 0.020 Uiso 1 1 calc R U . . .
N2 N -0.2094(4) 0.3753(4) 0.64500(10) 0.0172(11) Uani 1 1 d . . . . .
H2A H -0.261846 0.319999 0.637662 0.021 Uiso 1 1 calc R U . . .
H2B H -0.205518 0.358410 0.660565 0.021 Uiso 1 1 calc R U . . .
N3 N -0.1795(5) 0.1105(4) 0.52040(10) 0.0195(12) Uani 1 1 d . . . . .
H3A H -0.237261 0.108395 0.525968 0.023 Uiso 1 1 calc R U . . .
H3B H -0.170953 0.129734 0.504629 0.023 Uiso 1 1 calc R U . . .
N4 N -0.0545(4) 0.0898(4) 0.63789(10) 0.0184(12) Uani 1 1 d . . . . .
H4A H -0.002158 0.090881 0.629511 0.022 Uiso 1 1 calc R U . . .
H4B H -0.036207 0.101788 0.653706 0.022 Uiso 1 1 calc R U . . .
N5 N 0.2572(4) 0.4177(5) 0.52714(11) 0.0226(13) Uani 1 1 d . . . . .
H5A H 0.256781 0.362547 0.533873 0.027 Uiso 1 1 calc R U . . .
H5B H 0.245624 0.406300 0.511027 0.027 Uiso 1 1 calc R U . . .
N6 N 0.2350(4) 0.5309(4) 0.64748(10) 0.0166(11) Uani 1 1 d . . . . .
H6A H 0.235342 0.587842 0.641963 0.020 Uiso 1 1 calc R U . . .
H6B H 0.215907 0.521816 0.663259 0.020 Uiso 1 1 calc R U . . .
N7 N 0.5706(5) 0.8607(5) 0.36416(12) 0.0260(14) Uani 1 1 d . . . . .
H7A H 0.623921 0.914095 0.371789 0.031 Uiso 1 1 calc DR U . . .
H7B H 0.584425 0.865960 0.348085 0.031 Uiso 1 1 calc R U . . .
N8 N 0.4623(4) 0.7055(5) 0.48030(11) 0.0205(12) Uani 1 1 d . . . . .
H8A H 0.407211 0.650967 0.473457 0.025 Uiso 1 1 calc R U . . .
H8B H 0.467836 0.689118 0.495803 0.025 Uiso 1 1 calc R U . . .
N9 N 0.4545(4) 0.4084(4) 0.35780(10) 0.0147(11) Uani 1 1 d . . . . .
H9D H 0.397853 0.408070 0.363515 0.018 Uiso 1 1 calc R U . . .
H9E H 0.457698 0.418446 0.341573 0.018 Uiso 1 1 calc R U . . .
N10 N 0.6181(4) 0.4249(4) 0.47754(10) 0.0176(11) Uani 1 1 d . . . . .
H10D H 0.672414 0.425279 0.470321 0.021 Uiso 1 1 calc R U . . .
H10E H 0.634593 0.444501 0.493180 0.021 Uiso 1 1 calc R U . . .
N11 N 0.8802(4) 0.7308(5) 0.35120(11) 0.0223(13) Uani 1 1 d . . . . .
H11A H 0.887015 0.678561 0.357314 0.027 Uiso 1 1 calc R U . . .
H11B H 0.859667 0.716285 0.335563 0.027 Uiso 1 1 calc R U . . .
N12 N 0.9090(4) 0.8656(4) 0.47064(10) 0.0179(11) Uani 1 1 d . . . . .
H12A H 0.906255 0.917903 0.463214 0.021 Uiso 1 1 calc R U . . .
H12B H 0.898501 0.868610 0.486702 0.021 Uiso 1 1 calc R U . . .
C1 C -0.2515(6) 0.4367(5) 0.53273(11) 0.0199(14) Uani 1 1 d . . . . .
C2 C -0.1607(5) 0.5505(5) 0.53179(12) 0.0170(13) Uani 1 1 d . . . . .
H2 H -0.173169 0.584563 0.517789 0.020 Uiso 1 1 calc R U . . .
C3 C -0.1527(5) 0.6130(5) 0.55480(12) 0.0187(14) Uani 1 1 d . . . . .
C4 C -0.0651(7) 0.7229(6) 0.55196(15) 0.0325(18) Uani 1 1 d . . . . .
H4C H -0.001106 0.722694 0.549177 0.049 Uiso 1 1 calc R U . . .
H4D H -0.079008 0.754902 0.538220 0.049 Uiso 1 1 calc R U . . .
H4E H -0.059018 0.761484 0.566672 0.049 Uiso 1 1 calc R U . . .
C5 C -0.2522(6) 0.6118(6) 0.55911(13) 0.0224(15) Uani 1 1 d . . . . .
H5C H -0.307861 0.540970 0.560903 0.034 Uiso 1 1 calc R U . . .
H5D H -0.246684 0.650098 0.573844 0.034 Uiso 1 1 calc R U . . .
H5E H -0.266674 0.643516 0.545392 0.034 Uiso 1 1 calc R U . . .
C6 C -0.1204(5) 0.5613(5) 0.64638(12) 0.0179(13) Uani 1 1 d . . . . .
C7 C -0.2271(5) 0.4624(5) 0.64423(11) 0.0146(12) Uani 1 1 d . . . . .
H7 H -0.268545 0.458398 0.658675 0.018 Uiso 1 1 calc R U . . .
C8 C -0.2869(5) 0.4615(5) 0.62122(12) 0.0187(14) Uani 1 1 d . . . . .
C9 C -0.3970(6) 0.3685(6) 0.62219(15) 0.0322(18) Uani 1 1 d . . . . .
H9A H -0.434551 0.367993 0.607734 0.048 Uiso 1 1 calc R U . . .
H9B H -0.394012 0.305214 0.622904 0.048 Uiso 1 1 calc R U . . .
H9C H -0.431962 0.373644 0.636558 0.048 Uiso 1 1 calc R U . . .
C10 C -0.2943(6) 0.5611(6) 0.61923(13) 0.0277(17) Uani 1 1 d . . . . .
H10A H -0.225290 0.620830 0.618591 0.042 Uiso 1 1 calc R U . . .
H10B H -0.331642 0.558307 0.604538 0.042 Uiso 1 1 calc R U . . .
H10C H -0.330520 0.566404 0.633319 0.042 Uiso 1 1 calc R U . . .
C11 C -0.0773(6) 0.0259(6) 0.52374(12) 0.0229(15) Uani 1 1 d . . . . .
C12 C -0.1878(6) 0.0078(5) 0.52301(12) 0.0246(16) Uani 1 1 d . . . . .
H12 H -0.222331 -0.033345 0.508295 0.030 Uiso 1 1 calc R U . . .
C13 C -0.2529(6) -0.0507(6) 0.54527(12) 0.0240(15) Uani 1 1 d . . . . .
C14 C -0.3630(6) -0.0652(7) 0.54329(15) 0.038(2) Uani 1 1 d . . . . .
H14A H -0.358052 0.001724 0.541722 0.056 Uiso 1 1 calc R U . . .
H14B H -0.397559 -0.106990 0.529097 0.056 Uiso 1 1 calc R U . . .
H14C H -0.402096 -0.099588 0.557812 0.056 Uiso 1 1 calc R U . . .
C15 C -0.2595(8) -0.1552(6) 0.54773(14) 0.041(2) Uani 1 1 d . . . . .
H15A H -0.300883 -0.190918 0.561883 0.061 Uiso 1 1 calc R U . . .
H15B H -0.291270 -0.196007 0.533243 0.061 Uiso 1 1 calc R U . . .
H15C H -0.190577 -0.145206 0.549646 0.061 Uiso 1 1 calc R U . . .
C16 C -0.2429(5) 0.0038(5) 0.63362(13) 0.0201(14) Uani 1 1 d . . . . .
C17 C -0.1494(5) -0.0125(5) 0.63516(12) 0.0185(14) Uani 1 1 d . . . . .
H17 H -0.157189 -0.051935 0.650258 0.022 Uiso 1 1 calc R U . . .
C18 C -0.1372(6) -0.0729(5) 0.61399(13) 0.0221(15) Uani 1 1 d . . . . .
C19 C -0.2387(7) -0.1732(6) 0.60944(15) 0.0332(19) Uani 1 1 d . . . . .
H19A H -0.292268 -0.157185 0.605337 0.050 Uiso 1 1 calc R U . . .
H19B H -0.229805 -0.210518 0.596074 0.050 Uiso 1 1 calc R U . . .
H19C H -0.258380 -0.215507 0.624017 0.050 Uiso 1 1 calc R U . . .
C20 C -0.0568(6) -0.1014(6) 0.62025(14) 0.0278(17) Uani 1 1 d . . . . .
H20A H 0.008709 -0.039046 0.623242 0.042 Uiso 1 1 calc R U . . .
H20B H -0.077864 -0.144207 0.634745 0.042 Uiso 1 1 calc R U . . .
H20C H -0.049289 -0.139217 0.606802 0.042 Uiso 1 1 calc R U . . .
C21 C 0.3381(6) 0.6040(6) 0.53343(12) 0.0260(16) Uani 1 1 d . . . . .
C22 C 0.3572(6) 0.5116(6) 0.53144(13) 0.0265(16) Uani 1 1 d . . . . .
H22 H 0.400549 0.523022 0.516849 0.032 Uiso 1 1 calc R U . . .
C23 C 0.4151(5) 0.5006(6) 0.55350(13) 0.0251(16) Uani 1 1 d . . . . .
C24 C 0.5132(5) 0.6012(7) 0.55867(15) 0.0322(19) Uani 1 1 d . . . . .
H24A H 0.548166 0.592444 0.572575 0.048 Uiso 1 1 calc R U . . .
H24B H 0.558141 0.621131 0.544549 0.048 Uiso 1 1 calc R U . . .
H24C H 0.496251 0.654610 0.562216 0.048 Uiso 1 1 calc R U . . .
C25 C 0.4442(6) 0.4161(7) 0.54745(16) 0.038(2) Uani 1 1 d . . . . .
H25A H 0.381869 0.351094 0.544089 0.057 Uiso 1 1 calc R U . . .
H25B H 0.488935 0.437145 0.533267 0.057 Uiso 1 1 calc R U . . .
H25C H 0.479964 0.407618 0.561225 0.057 Uiso 1 1 calc R U . . .
C26 C 0.3235(5) 0.4346(6) 0.64351(12) 0.0207(14) Uani 1 1 d . . . . .
C27 C 0.3392(5) 0.5424(5) 0.64481(12) 0.0206(14) Uani 1 1 d . . . . .
H27 H 0.379131 0.575824 0.659744 0.025 Uiso 1 1 calc R U . . .
C28 C 0.3980(5) 0.6102(6) 0.62308(12) 0.0221(15) Uani 1 1 d . . . . .
C29 C 0.4134(6) 0.7197(6) 0.62664(15) 0.0319(18) Uani 1 1 d . . . . .
H29A H 0.346581 0.714959 0.628520 0.048 Uiso 1 1 calc R U . . .
H29B H 0.454736 0.750902 0.641093 0.048 Uiso 1 1 calc R U . . .
H29C H 0.448383 0.761911 0.612537 0.048 Uiso 1 1 calc R U . . .
C30 C 0.5003(5) 0.6159(6) 0.62014(14) 0.0278(17) Uani 1 1 d . . . . .
H30A H 0.536384 0.659237 0.606271 0.042 Uiso 1 1 calc R U . . .
H30B H 0.541273 0.645095 0.634747 0.042 Uiso 1 1 calc R U . . .
H30C H 0.489539 0.547007 0.617504 0.042 Uiso 1 1 calc R U . . .
C31 C 0.3837(6) 0.7517(5) 0.36936(12) 0.0221(15) Uani 1 1 d . . . . .
C32 C 0.4742(5) 0.8631(5) 0.36860(12) 0.0175(13) Uani 1 1 d . . . . .
H32 H 0.463145 0.897766 0.354512 0.021 Uiso 1 1 calc R U . . .
C33 C 0.4811(6) 0.9255(5) 0.39171(13) 0.0222(15) Uani 1 1 d . . . . .
C34 C 0.5677(6) 1.0390(6) 0.38834(16) 0.0336(18) Uani 1 1 d . . . . .
H34A H 0.632492 1.041183 0.384996 0.050 Uiso 1 1 calc DR U . . .
H34B H 0.550527 1.069474 0.374819 0.050 Uiso 1 1 calc R U . . .
H34C H 0.574438 1.077622 0.403099 0.050 Uiso 1 1 calc R U . . .
C35 C 0.3815(6) 0.9227(6) 0.39686(14) 0.0274(16) Uani 1 1 d . . . . .
H35A H 0.326940 0.851557 0.398988 0.041 Uiso 1 1 calc R U . . .
H35B H 0.388376 0.961360 0.411610 0.041 Uiso 1 1 calc R U . . .
H35C H 0.364465 0.953212 0.383331 0.041 Uiso 1 1 calc R U . . .
C36 C 0.5553(5) 0.8938(5) 0.47717(11) 0.0188(14) Uani 1 1 d . . . . .
C37 C 0.4486(6) 0.7968(6) 0.47981(13) 0.0215(14) Uani 1 1 d . . . . .
H37 H 0.420465 0.800884 0.495832 0.026 Uiso 1 1 calc R U . . .
C38 C 0.3696(5) 0.7859(5) 0.46026(13) 0.0202(14) Uani 1 1 d . . . . .
C39 C 0.2647(6) 0.6937(6) 0.46617(16) 0.0330(18) Uani 1 1 d . . . . .
H39A H 0.270225 0.631776 0.466946 0.049 Uiso 1 1 calc R U . . .
H39B H 0.241110 0.704601 0.481766 0.049 Uiso 1 1 calc R U . . .
H39C H 0.215644 0.685693 0.453593 0.049 Uiso 1 1 calc R U . . .
C40 C 0.3606(6) 0.8839(6) 0.45904(16) 0.0325(19) Uani 1 1 d . . . . .
H40A H 0.427635 0.942936 0.455262 0.049 Uiso 1 1 calc R U . . .
H40B H 0.311538 0.875824 0.446466 0.049 Uiso 1 1 calc R U . . .
H40C H 0.337004 0.894732 0.474639 0.049 Uiso 1 1 calc R U . . .
C41 C 0.5618(5) 0.3322(5) 0.36512(12) 0.0183(14) Uani 1 1 d . . . . .
C42 C 0.4491(5) 0.3084(5) 0.36340(12) 0.0169(13) Uani 1 1 d . . . . .
H42 H 0.417376 0.262569 0.349169 0.020 Uiso 1 1 calc R U . . .
C43 C 0.3826(5) 0.2537(5) 0.38546(12) 0.0157(13) Uani 1 1 d . . . . .
C44 C 0.2712(5) 0.2296(5) 0.38061(13) 0.0229(15) Uani 1 1 d . . . . .
H44A H 0.271095 0.293538 0.377605 0.034 Uiso 1 1 calc R U . . .
H44B H 0.243860 0.184993 0.366488 0.034 Uiso 1 1 calc R U . . .
H44C H 0.228553 0.195229 0.394699 0.034 Uiso 1 1 calc R U . . .
C45 C 0.3824(5) 0.1537(5) 0.39015(12) 0.0187(14) Uani 1 1 d . . . . .
H45A H 0.339760 0.119443 0.404243 0.028 Uiso 1 1 calc R U . . .
H45B H 0.354848 0.109092 0.376025 0.028 Uiso 1 1 calc R U . . .
H45C H 0.452492 0.168668 0.393175 0.028 Uiso 1 1 calc R U . . .
C46 C 0.4328(5) 0.3349(5) 0.47857(12) 0.0227(15) Uani 1 1 d . . . . .
C47 C 0.5265(5) 0.3212(5) 0.47627(12) 0.0215(14) Uani 1 1 d . . . . .
H47 H 0.527594 0.280146 0.490297 0.026 Uiso 1 1 calc R U . . .
C48 C 0.5263(6) 0.2654(6) 0.45232(12) 0.0228(15) Uani 1 1 d . . . . .
C49 C 0.6199(7) 0.2492(7) 0.45214(15) 0.037(2) Uani 1 1 d . . . . .
H49A H 0.682916 0.315529 0.453378 0.056 Uiso 1 1 calc R U . . .
H49B H 0.615427 0.206172 0.465858 0.056 Uiso 1 1 calc R U . . .
H49C H 0.620556 0.215517 0.437088 0.056 Uiso 1 1 calc R U . . .
C50 C 0.4296(6) 0.1629(6) 0.45041(14) 0.0310(18) Uani 1 1 d . . . . .
H50A H 0.370207 0.172810 0.450518 0.047 Uiso 1 1 calc R U . . .
H50B H 0.430483 0.129394 0.435360 0.047 Uiso 1 1 calc R U . . .
H50C H 0.425354 0.120049 0.464131 0.047 Uiso 1 1 calc R U . . .
C51 C 0.9526(5) 0.9162(6) 0.35303(12) 0.0220(15) Uani 1 1 d . . . . .
C52 C 0.9788(5) 0.8288(5) 0.35284(12) 0.0199(14) Uani 1 1 d . . . . .
H52 H 1.019769 0.836244 0.338032 0.024 Uiso 1 1 calc R U . . .
C53 C 1.0412(5) 0.8305(5) 0.37504(12) 0.0209(14) Uani 1 1 d . . . . .
C54 C 1.1416(5) 0.9319(6) 0.37683(13) 0.0233(15) Uani 1 1 d . . . . .
H54A H 1.179628 0.930948 0.391050 0.035 Uiso 1 1 calc R U . . .
H54B H 1.182514 0.941711 0.362315 0.035 Uiso 1 1 calc R U . . .
H54C H 1.127034 0.988065 0.378274 0.035 Uiso 1 1 calc R U . . .
C55 C 1.0664(7) 0.7430(6) 0.37319(16) 0.0344(19) Uani 1 1 d . . . . .
H55A H 1.002758 0.677182 0.372023 0.052 Uiso 1 1 calc R U . . .
H55B H 1.108195 0.753156 0.358808 0.052 Uiso 1 1 calc R U . . .
H55C H 1.104336 0.743327 0.387568 0.052 Uiso 1 1 calc R U . . .
C56 C 0.9979(5) 0.7683(6) 0.46362(12) 0.0230(15) Uani 1 1 d . . . . .
C57 C 1.0107(5) 0.8750(5) 0.46657(12) 0.0185(14) Uani 1 1 d . . . . .
H57 H 1.051103 0.904517 0.481660 0.022 Uiso 1 1 calc R U . . .
C58 C 1.0706(5) 0.9523(5) 0.44583(13) 0.0211(14) Uani 1 1 d . . . . .
C59 C 1.1681(5) 0.9515(6) 0.43915(13) 0.0235(15) Uani 1 1 d . . . . .
H59A H 1.150780 0.882581 0.434011 0.035 Uiso 1 1 calc R U . . .
H59B H 1.202735 0.999858 0.425958 0.035 Uiso 1 1 calc R U . . .
H59C H 1.213473 0.971538 0.453199 0.035 Uiso 1 1 calc R U . . .
C60 C 1.0979(6) 1.0606(6) 0.45390(15) 0.0303(17) Uani 1 1 d . . . . .
H60A H 1.035266 1.061183 0.458204 0.045 Uiso 1 1 calc R U . . .
H60B H 1.143318 1.080596 0.467946 0.045 Uiso 1 1 calc R U . . .
H60C H 1.132579 1.108917 0.440705 0.045 Uiso 1 1 calc R U . . .
O1 O -0.1125(3) 0.2878(3) 0.55628(8) 0.0146(9) Uani 1 1 d . . . . .
H1 H -0.184148 0.245797 0.562330 0.018 Uiso 1 1 calc DR U . . .
O2 O 0.0518(3) 0.4698(3) 0.55867(8) 0.0157(9) Uani 1 1 d . . . . .
H2C H 0.082350 0.540036 0.565718 0.019 Uiso 1 1 calc DR U . . .
O3 O 0.0660(4) 0.3009(3) 0.55710(8) 0.0176(10) Uani 1 1 d . . . . .
H3 H 0.106065 0.269285 0.563254 0.021 Uiso 1 1 calc DR U . . .
O4 O -0.1210(3) 0.2890(3) 0.60887(8) 0.0147(9) Uani 1 1 d . . . . .
H4 H -0.191454 0.255518 0.601871 0.018 Uiso 1 1 calc R U . . .
O5 O 0.0537(3) 0.4609(3) 0.61228(8) 0.0157(9) Uani 1 1 d . . . . .
H5 H 0.091417 0.534030 0.607004 0.019 Uiso 1 1 calc DR U . . .
O6 O 0.0529(3) 0.2854(3) 0.60991(8) 0.0159(9) Uani 1 1 d . . . . .
H6 H 0.087976 0.249055 0.603495 0.019 Uiso 1 1 calc DR U . . .
O7 O -0.2243(4) 0.3690(3) 0.53624(8) 0.0182(10) Uani 1 1 d D . . . .
O8 O -0.3404(4) 0.4165(4) 0.52979(8) 0.0188(10) Uani 1 1 d . . . . .
O9 O -0.0446(3) 0.5534(4) 0.63925(8) 0.0178(10) Uani 1 1 d . . . . .
O10 O -0.1159(4) 0.6400(4) 0.65458(10) 0.0270(12) Uani 1 1 d . . . . .
O11 O -0.0080(4) 0.1155(4) 0.53062(9) 0.0237(11) Uani 1 1 d D . . . .
O12 O -0.0613(4) -0.0438(4) 0.51854(9) 0.0263(12) Uani 1 1 d . . . . .
O13 O -0.2247(4) 0.0966(4) 0.63064(9) 0.0229(11) Uani 1 1 d D . . . .
O14 O -0.3309(4) -0.0698(4) 0.63549(12) 0.0364(14) Uani 1 1 d . . . . .
O15 O 0.2473(4) 0.5829(4) 0.53782(9) 0.0249(11) Uani 1 1 d . . . . .
O16 O 0.4122(4) 0.6917(4) 0.53073(10) 0.0314(13) Uani 1 1 d . . . . .
O17 O 0.2348(3) 0.3630(4) 0.63702(9) 0.0215(10) Uani 1 1 d . . . . .
O18 O 0.3953(4) 0.4198(4) 0.64893(10) 0.0272(12) Uani 1 1 d . . . . .
O19 O 0.5250(3) 0.5975(3) 0.39109(8) 0.0147(9) Uani 1 1 d . . . . .
H19 H 0.455212 0.555104 0.398196 0.018 Uiso 1 1 calc R U . . .
O20 O 0.6892(4) 0.7811(3) 0.39007(8) 0.0171(10) Uani 1 1 d . . . . .
H20 H 0.722166 0.852383 0.396536 0.021 Uiso 1 1 calc DR U . . .
O21 O 0.7087(3) 0.6191(3) 0.38829(8) 0.0146(9) Uani 1 1 d . . . . .
H21 H 0.753593 0.591618 0.393604 0.018 Uiso 1 1 calc DR U . . .
O22 O 0.5382(3) 0.6078(3) 0.44495(8) 0.0147(9) Uani 1 1 d . . . . .
H22A H 0.464719 0.572939 0.439981 0.018 Uiso 1 1 calc DR U . . .
O23 O 0.7131(3) 0.7801(4) 0.44266(8) 0.0180(10) Uani 1 1 d . . . . .
H23 H 0.748770 0.852028 0.436517 0.022 Uiso 1 1 calc DR U . . .
O24 O 0.7075(3) 0.6036(3) 0.44084(8) 0.0151(9) Uani 1 1 d . . . . .
H24 H 0.739740 0.566108 0.433473 0.018 Uiso 1 1 calc DR U . . .
O25 O 0.4076(4) 0.6820(4) 0.37246(9) 0.0225(11) Uani 1 1 d D . . . .
O26 O 0.2959(4) 0.7354(4) 0.36676(9) 0.0214(10) Uani 1 1 d . U . . .
O27 O 0.6298(4) 0.8795(4) 0.47058(8) 0.0185(10) Uani 1 1 d . . . . .
O28 O 0.5657(4) 0.9776(4) 0.48202(9) 0.0277(12) Uani 1 1 d . . . . .
O29 O 0.6298(3) 0.4250(3) 0.36833(9) 0.0179(10) Uani 1 1 d . . . . .
O30 O 0.5811(4) 0.2613(4) 0.36314(9) 0.0215(10) Uani 1 1 d . . . . .
O31 O 0.4449(4) 0.4233(4) 0.47267(9) 0.0206(10) Uani 1 1 d D . . . .
O32 O 0.3514(4) 0.2627(4) 0.48592(10) 0.0305(12) Uani 1 1 d . . . . .
O33 O 0.8610(4) 0.8903(4) 0.35866(9) 0.0248(11) Uani 1 1 d . . . . .
O34 O 1.0212(4) 1.0051(4) 0.34808(9) 0.0252(11) Uani 1 1 d . . . . .
O35 O 0.9051(3) 0.6938(3) 0.46101(8) 0.0181(10) Uani 1 1 d D . . . .
O36 O 1.0723(4) 0.7556(4) 0.46458(10) 0.0277(12) Uani 1 1 d . . . . .
O37 O 0.8398(4) 0.4939(4) 0.47664(9) 0.0254(11) Uani 1 1 d D . . . .
H37A H 0.880(4) 0.478(4) 0.4692(12) 0.038 Uiso 1 1 d D U . . .
H37B H 0.863(4) 0.5578(16) 0.4730(11) 0.038 Uiso 1 1 d D U . . .
O38 O -0.3646(4) 0.1570(4) 0.64303(9) 0.0283(12) Uani 1 1 d D . . . .
H38A H -0.330(3) 0.130(4) 0.6375(11) 0.042 Uiso 1 1 d D U . . .
H38B H -0.413(3) 0.142(5) 0.6324(8) 0.042 Uiso 1 1 d D U . . .
O39 O -0.3074(4) 0.1820(4) 0.57990(10) 0.0278(12) Uani 1 1 d D . . . .
H39D H -0.339(4) 0.127(3) 0.5887(11) 0.042 Uiso 1 1 d D U . . .
H39E H -0.352(3) 0.202(4) 0.5775(14) 0.042 Uiso 1 1 d D U . . .
O40 O 0.8124(4) 0.5294(4) 0.41089(10) 0.0265(11) Uani 1 1 d D . . . .
H40D H 0.8687(14) 0.544(3) 0.4184(4) 0.040 Uiso 1 1 d D U . . .
H40E H 0.786(4) 0.4659(16) 0.4065(10) 0.040 Uiso 1 1 d D U . . .
O42 O -0.3331(4) 0.1800(4) 0.51338(10) 0.0342(13) Uani 1 1 d D . . . .
H42A H -0.298(6) 0.240(2) 0.5198(10) 0.051 Uiso 1 1 d D U . . .
H42B H -0.305(5) 0.186(5) 0.4993(7) 0.051 Uiso 1 1 d D U . . .
O41 O 0.3278(4) 0.5075(4) 0.44980(11) 0.0337(13) Uani 1 1 d D . . . .
H41A H 0.283(4) 0.475(4) 0.4385(8) 0.051 Uiso 1 1 d D U . . .
H41B H 0.3240(15) 0.460(3) 0.4594(9) 0.051 Uiso 1 1 d D U . . .
O45 O 0.2989(4) 0.4691(4) 0.36986(12) 0.0352(13) Uani 1 1 d D . . . .
H45D H 0.324(4) 0.5349(6) 0.3700(12) 0.053 Uiso 1 1 d D U . . .
H45E H 0.257(5) 0.446(5) 0.3821(9) 0.053 Uiso 1 1 d D U . . .
O46 O 0.8240(4) 0.9989(4) 0.45002(11) 0.0351(13) Uani 1 1 d D . . . .
H46A H 0.8755(15) 1.054(4) 0.4559(13) 0.053 Uiso 1 1 d D U . . .
H46B H 0.7706(18) 0.993(3) 0.4575(13) 0.053 Uiso 1 1 d D U . . .
O44 O 0.1430(5) 0.1609(5) 0.61012(13) 0.0442(16) Uani 1 1 d D . . . .
H44D H 0.171(5) 0.146(6) 0.5981(8) 0.066 Uiso 1 1 d D U . . .
H44E H 0.191(4) 0.189(7) 0.6209(9) 0.066 Uiso 1 1 d D U . . .
O47 O 0.7760(5) 0.9863(4) 0.39705(13) 0.0424(16) Uani 1 1 d D . . . .
H47A H 0.832(4) 1.039(3) 0.3919(14) 0.064 Uiso 1 1 d D U . . .
H47B H 0.747(3) 1.012(4) 0.4060(4) 0.064 Uiso 1 1 d D U . . .
O43 O 0.1470(6) 0.6545(5) 0.58504(13) 0.0517(18) Uani 1 1 d D . . . .
H43A H 0.130(3) 0.6930(17) 0.5933(6) 0.078 Uiso 1 1 d D U . . .
H43B H 0.208(2) 0.696(3) 0.5797(10) 0.078 Uiso 1 1 d D U . . .
O48 O 0.1877(6) 0.2060(6) 0.54988(19) 0.078(3) Uani 1 1 d D . . . .
H48A H 0.211(4) 0.172(4) 0.5578(7) 0.116 Uiso 1 1 d D U . . .
H48B H 0.137(2) 0.160(4) 0.5412(10) 0.116 Uiso 1 1 d D U . . .

loop_
_atom_site_aniso_label
_atom_site_aniso_U_11
_atom_site_aniso_U_22
_atom_site_aniso_U_33
_atom_site_aniso_U_23
_atom_site_aniso_U_13
_atom_site_aniso_U_12
Co1 0.0179(5) 0.0166(4) 0.0112(4) 0.0003(3) -0.0011(3) 0.0092(4)
Co2 0.0176(4) 0.0176(4) 0.0118(4) 0.0009(3) -0.0005(3) 0.0090(4)
Cu1 0.0191(4) 0.0157(4) 0.0154(4) 0.0018(3) -0.0020(3) 0.0098(3)
Cu2 0.0220(4) 0.0153(4) 0.0160(4) -0.0040(3) -0.0052(3) 0.0097(4)
Cu3 0.0188(4) 0.0169(4) 0.0151(4) 0.0005(3) 0.0009(3) 0.0084(3)
Cu4 0.0146(4) 0.0148(4) 0.0140(4) 0.0001(3) 0.0003(3) 0.0077(3)
Cu5 0.0159(4) 0.0136(4) 0.0152(4) 0.0021(3) -0.0001(3) 0.0080(3)
Cu6 0.0146(4) 0.0162(4) 0.0141(4) -0.0011(3) -0.0021(3) 0.0072(3)
Cu7 0.0177(4) 0.0162(4) 0.0166(4) 0.0027(3) -0.0021(3) 0.0092(3)
Cu8 0.0152(4) 0.0132(4) 0.0148(4) -0.0008(3) -0.0010(3) 0.0063(3)
Cu9 0.0177(4) 0.0171(4) 0.0161(4) 0.0036(3) 0.0038(3) 0.0078(3)
Cu10 0.0184(4) 0.0177(4) 0.0141(4) -0.0001(3) 0.0006(3) 0.0106(3)
Cu11 0.0159(4) 0.0169(4) 0.0136(4) 0.0024(3) 0.0012(3) 0.0087(3)
Cu12 0.0153(4) 0.0173(4) 0.0141(4) -0.0010(3) -0.0015(3) 0.0084(3)
S1 0.0222(9) 0.0347(10) 0.0164(9) -0.0007(7) -0.0026(7) 0.0164(8)
S2 0.0356(10) 0.0223(9) 0.0129(8) -0.0018(6) -0.0037(7) 0.0197(8)
S3 0.0310(10) 0.0172(8) 0.0154(8) -0.0021(6) -0.0063(7) 0.0117(7)
S4 0.0235(9) 0.0237(9) 0.0182(9) 0.0002(7) -0.0036(7) 0.0101(8)
S5 0.0204(9) 0.0325(10) 0.0176(9) -0.0023(7) 0.0008(7) 0.0068(8)
S6 0.0169(8) 0.0391(11) 0.0172(9) -0.0012(7) 0.0009(7) 0.0121(8)
S7 0.0258(9) 0.0330(10) 0.0221(9) -0.0011(7) -0.0051(7) 0.0192(8)
S8 0.0349(10) 0.0247(9) 0.0210(9) -0.0021(7) -0.0070(8) 0.0198(8)
S9 0.0305(9) 0.0182(8) 0.0120(8) -0.0004(6) 0.0000(7) 0.0142(7)
S10 0.0217(9) 0.0229(9) 0.0138(8) 0.0007(7) -0.0004(6) 0.0066(7)
S11 0.0174(8) 0.0243(9) 0.0146(8) 0.0024(7) 0.0030(6) 0.0041(7)
S12 0.0280(10) 0.0332(10) 0.0180(9) 0.0009(7) 0.0020(7) 0.0205(9)
Br1 0.0365(4) 0.0296(4) 0.0158(3) -0.0008(3) -0.0038(3) 0.0166(3)
Br2 0.0192(3) 0.0226(3) 0.0132(3) 0.0026(2) 0.0001(2) 0.0111(3)
Br3 0.0302(4) 0.0240(4) 0.0153(3) 0.0008(3) 0.0002(3) 0.0108(3)
Br4 0.0253(3) 0.0234(3) 0.0128(3) -0.0009(2) -0.0010(2) 0.0142(3)
N1 0.019(3) 0.016(3) 0.017(3) 0.006(2) 0.004(2) 0.009(2)
N2 0.024(3) 0.019(3) 0.010(3) 0.002(2) 0.002(2) 0.011(2)
N3 0.028(3) 0.017(3) 0.015(3) -0.002(2) -0.007(2) 0.012(3)
N4 0.020(3) 0.019(3) 0.017(3) 0.000(2) -0.001(2) 0.010(2)
N5 0.023(3) 0.023(3) 0.020(3) -0.004(2) -0.001(2) 0.011(3)
N6 0.017(3) 0.018(3) 0.013(3) -0.006(2) -0.002(2) 0.008(2)
N7 0.030(3) 0.025(3) 0.027(3) 0.007(3) 0.001(3) 0.017(3)
N8 0.022(3) 0.024(3) 0.020(3) -0.001(2) 0.002(2) 0.015(3)
N9 0.021(3) 0.011(3) 0.013(3) 0.002(2) -0.002(2) 0.008(2)
N10 0.018(3) 0.017(3) 0.013(3) -0.001(2) -0.004(2) 0.006(2)
N11 0.023(3) 0.023(3) 0.018(3) -0.004(2) 0.001(2) 0.010(3)
N12 0.012(3) 0.022(3) 0.019(3) -0.004(2) -0.001(2) 0.008(2)
C1 0.028(4) 0.026(4) 0.009(3) -0.003(3) -0.001(3) 0.016(3)
C2 0.020(3) 0.019(3) 0.013(3) 0.002(2) 0.002(2) 0.011(3)
C3 0.019(3) 0.020(3) 0.016(3) -0.001(3) 0.000(3) 0.008(3)
C4 0.043(5) 0.018(4) 0.036(5) -0.003(3) 0.003(4) 0.014(4)
C5 0.029(4) 0.023(4) 0.024(4) 0.002(3) 0.002(3) 0.019(3)
C6 0.019(3) 0.016(3) 0.016(3) -0.005(2) -0.002(3) 0.007(3)
C7 0.019(3) 0.017(3) 0.006(3) -0.001(2) -0.001(2) 0.008(3)
C8 0.018(3) 0.019(3) 0.018(3) -0.003(3) -0.006(3) 0.008(3)
C9 0.018(4) 0.034(4) 0.035(5) 0.005(3) -0.003(3) 0.006(3)
C10 0.037(4) 0.039(5) 0.020(4) 0.000(3) 0.003(3) 0.029(4)
C11 0.036(4) 0.025(4) 0.013(3) -0.005(3) -0.006(3) 0.019(3)
C12 0.040(4) 0.023(4) 0.012(3) -0.010(3) -0.015(3) 0.017(3)
C13 0.029(4) 0.025(4) 0.012(3) -0.003(3) -0.003(3) 0.009(3)
C14 0.026(4) 0.044(5) 0.027(4) 0.009(4) -0.007(3) 0.005(4)
C15 0.069(7) 0.031(5) 0.020(4) -0.008(3) -0.013(4) 0.023(5)
C16 0.022(4) 0.018(3) 0.020(3) 0.001(3) -0.003(3) 0.009(3)
C17 0.021(3) 0.013(3) 0.020(3) 0.005(3) 0.003(3) 0.007(3)
C18 0.028(4) 0.019(3) 0.020(4) 0.003(3) -0.003(3) 0.013(3)
C19 0.046(5) 0.017(4) 0.030(4) -0.002(3) -0.017(4) 0.010(3)
C20 0.041(5) 0.024(4) 0.026(4) -0.003(3) -0.011(3) 0.022(4)
C21 0.032(4) 0.028(4) 0.012(3) 0.000(3) 0.002(3) 0.010(3)
C22 0.023(4) 0.030(4) 0.018(4) -0.003(3) 0.005(3) 0.007(3)
C23 0.017(3) 0.032(4) 0.019(4) -0.001(3) 0.005(3) 0.007(3)
C24 0.013(3) 0.045(5) 0.028(4) -0.006(4) 0.004(3) 0.007(3)
C25 0.026(4) 0.052(6) 0.040(5) -0.008(4) -0.001(4) 0.022(4)
C26 0.015(3) 0.031(4) 0.017(3) -0.003(3) -0.004(3) 0.012(3)
C27 0.016(3) 0.024(4) 0.018(3) -0.007(3) -0.004(3) 0.007(3)
C28 0.019(3) 0.024(4) 0.013(3) -0.006(3) -0.001(3) 0.002(3)
C29 0.030(4) 0.023(4) 0.031(4) 0.000(3) -0.003(3) 0.004(3)
C30 0.012(3) 0.036(4) 0.025(4) 0.000(3) 0.000(3) 0.004(3)
C31 0.037(4) 0.019(3) 0.013(3) -0.004(3) -0.001(3) 0.016(3)
C32 0.020(3) 0.017(3) 0.016(3) 0.005(2) -0.004(3) 0.010(3)
C33 0.023(4) 0.024(4) 0.024(4) -0.003(3) -0.007(3) 0.015(3)
C34 0.033(4) 0.028(4) 0.039(5) 0.001(3) -0.002(4) 0.015(4)
C35 0.033(4) 0.027(4) 0.030(4) -0.003(3) -0.009(3) 0.021(4)
C36 0.028(4) 0.026(4) 0.009(3) -0.003(3) 0.000(3) 0.019(3)
C37 0.029(4) 0.027(4) 0.018(3) -0.004(3) -0.003(3) 0.021(3)
C38 0.020(3) 0.023(4) 0.023(4) -0.003(3) 0.001(3) 0.015(3)
C39 0.025(4) 0.037(5) 0.045(5) 0.003(4) 0.003(4) 0.022(4)
C40 0.036(5) 0.036(4) 0.043(5) -0.008(4) 0.000(4) 0.031(4)
C41 0.025(4) 0.016(3) 0.013(3) -0.003(2) 0.000(3) 0.009(3)
C42 0.018(3) 0.012(3) 0.017(3) -0.002(2) -0.002(2) 0.005(3)
C43 0.011(3) 0.013(3) 0.020(3) 0.000(2) 0.001(2) 0.004(2)
C44 0.020(4) 0.021(4) 0.024(4) 0.003(3) 0.001(3) 0.008(3)
C45 0.019(3) 0.014(3) 0.016(3) 0.001(2) -0.001(3) 0.003(3)
C46 0.021(4) 0.023(4) 0.012(3) -0.004(3) -0.006(3) 0.002(3)
C47 0.027(4) 0.019(3) 0.016(3) 0.002(3) -0.004(3) 0.010(3)
C48 0.030(4) 0.024(4) 0.015(3) -0.001(3) -0.001(3) 0.015(3)
C49 0.050(5) 0.049(5) 0.031(5) -0.016(4) -0.011(4) 0.039(5)
C50 0.045(5) 0.023(4) 0.020(4) 0.001(3) -0.007(3) 0.013(4)
C51 0.020(3) 0.032(4) 0.013(3) 0.010(3) 0.005(3) 0.013(3)
C52 0.018(3) 0.026(4) 0.011(3) 0.001(3) 0.006(2) 0.007(3)
C53 0.019(3) 0.025(4) 0.018(3) 0.006(3) 0.006(3) 0.010(3)
C54 0.013(3) 0.027(4) 0.024(4) 0.008(3) 0.005(3) 0.005(3)
C55 0.038(5) 0.036(5) 0.038(5) 0.003(4) 0.006(4) 0.025(4)
C56 0.019(3) 0.030(4) 0.018(4) 0.002(3) 0.000(3) 0.010(3)
C57 0.015(3) 0.020(3) 0.020(3) 0.002(3) 0.000(3) 0.009(3)
C58 0.021(3) 0.023(4) 0.020(4) 0.001(3) -0.001(3) 0.012(3)
C59 0.018(3) 0.032(4) 0.021(4) 0.001(3) 0.003(3) 0.012(3)
C60 0.033(4) 0.024(4) 0.033(4) 0.001(3) 0.004(3) 0.013(3)
O1 0.016(2) 0.017(2) 0.012(2) -0.0016(17) -0.0043(17) 0.0091(19)
O2 0.020(2) 0.013(2) 0.015(2) -0.0016(17) -0.0020(18) 0.0085(19)
O3 0.021(2) 0.018(2) 0.015(2) -0.0016(18) -0.0032(18) 0.011(2)
O4 0.013(2) 0.016(2) 0.015(2) -0.0003(17) 0.0001(17) 0.0074(19)
O5 0.017(2) 0.014(2) 0.015(2) -0.0014(17) 0.0029(18) 0.0066(19)
O6 0.018(2) 0.015(2) 0.013(2) -0.0006(17) 0.0007(18) 0.0068(19)
O7 0.022(2) 0.018(2) 0.016(2) 0.0029(18) -0.0046(19) 0.011(2)
O8 0.016(2) 0.022(2) 0.016(2) -0.0002(19) -0.0008(18) 0.008(2)
O9 0.016(2) 0.021(2) 0.019(2) -0.0060(19) -0.0040(18) 0.010(2)
O10 0.022(3) 0.019(3) 0.038(3) -0.008(2) 0.007(2) 0.009(2)
O11 0.026(3) 0.023(3) 0.023(3) -0.008(2) -0.005(2) 0.013(2)
O12 0.039(3) 0.024(3) 0.023(3) -0.011(2) -0.006(2) 0.021(3)
O13 0.017(2) 0.017(2) 0.032(3) 0.000(2) -0.007(2) 0.006(2)
O14 0.019(3) 0.023(3) 0.063(4) 0.012(3) -0.003(3) 0.008(2)
O15 0.022(3) 0.022(3) 0.028(3) 0.006(2) 0.002(2) 0.009(2)
O16 0.027(3) 0.025(3) 0.025(3) 0.000(2) 0.014(2) 0.000(2)
O17 0.013(2) 0.023(3) 0.028(3) -0.004(2) -0.0049(19) 0.008(2)
O18 0.019(3) 0.029(3) 0.036(3) -0.010(2) -0.007(2) 0.013(2)
O19 0.018(2) 0.015(2) 0.010(2) 0.0012(17) -0.0007(17) 0.0082(19)
O20 0.022(2) 0.016(2) 0.017(2) 0.0033(18) 0.0046(19) 0.012(2)
O21 0.013(2) 0.013(2) 0.013(2) -0.0003(17) -0.0025(17) 0.0031(18)
O22 0.015(2) 0.019(2) 0.014(2) -0.0010(17) 0.0004(17) 0.0115(19)
O23 0.017(2) 0.020(2) 0.017(2) 0.0002(18) 0.0013(18) 0.009(2)
O24 0.016(2) 0.016(2) 0.013(2) -0.0012(17) -0.0008(17) 0.0078(19)
O25 0.024(3) 0.024(3) 0.021(3) -0.003(2) -0.005(2) 0.013(2)
O26 0.019(2) 0.026(3) 0.022(3) 0.000(2) -0.0086(19) 0.013(2)
O27 0.019(2) 0.024(3) 0.013(2) -0.0032(18) -0.0015(18) 0.011(2)
O28 0.036(3) 0.023(3) 0.026(3) -0.005(2) -0.004(2) 0.016(2)
O29 0.014(2) 0.016(2) 0.023(2) -0.0012(19) -0.0006(18) 0.0070(19)
O30 0.026(3) 0.018(2) 0.021(3) 0.0007(19) 0.003(2) 0.011(2)
O31 0.017(2) 0.022(3) 0.022(3) 0.0036(19) 0.0031(19) 0.009(2)
O32 0.023(3) 0.028(3) 0.030(3) 0.007(2) 0.008(2) 0.005(2)
O33 0.021(3) 0.023(3) 0.030(3) 0.011(2) 0.010(2) 0.010(2)
O34 0.027(3) 0.027(3) 0.018(3) 0.008(2) 0.005(2) 0.011(2)
O35 0.018(2) 0.013(2) 0.023(3) -0.0003(18) -0.0042(19) 0.0080(19)
O36 0.021(3) 0.026(3) 0.041(3) 0.000(2) -0.004(2) 0.016(2)
O37 0.026(3) 0.026(3) 0.025(3) 0.005(2) 0.005(2) 0.014(2)
O38 0.029(3) 0.034(3) 0.020(3) -0.001(2) -0.005(2) 0.014(3)
O39 0.024(3) 0.024(3) 0.036(3) 0.006(2) -0.001(2) 0.013(2)
O40 0.020(3) 0.030(3) 0.034(3) -0.005(2) -0.007(2) 0.016(2)
O42 0.033(3) 0.036(3) 0.029(3) -0.014(2) -0.001(2) 0.014(3)
O41 0.023(3) 0.035(3) 0.040(3) -0.003(3) -0.008(2) 0.012(3)
O45 0.026(3) 0.026(3) 0.056(4) 0.000(3) -0.006(3) 0.014(3)
O46 0.027(3) 0.033(3) 0.042(4) -0.008(3) 0.006(3) 0.014(3)
O44 0.029(3) 0.043(4) 0.064(5) -0.024(3) -0.001(3) 0.021(3)
O47 0.030(3) 0.025(3) 0.069(5) -0.007(3) 0.012(3) 0.012(3)
O43 0.060(5) 0.035(4) 0.053(4) -0.008(3) -0.002(4) 0.019(3)
O48 0.040(4) 0.059(5) 0.135(8) -0.003(5) -0.027(5) 0.026(4)

loop_
_atom_type_symbol
_atom_type_description
_atom_type_scat_dispersion_real
_atom_type_scat_dispersion_imag
_atom_type_scat_source
C C 0.0000 0.0004 'International Tables Vol C Tables 4.2.6.8 and 6.1.1.4'
H H 0.0000 0.0000 'International Tables Vol C Tables 4.2.6.8 and 6.1.1.4'
O O 0.0020 0.0018 'International Tables Vol C Tables 4.2.6.8 and 6.1.1.4'
N N 0.0007 0.0009 'International Tables Vol C Tables 4.2.6.8 and 6.1.1.4'
Cu Cu 0.2576 0.4761 'International Tables Vol C Tables 4.2.6.8 and 6.1.1.4'
Co Co 0.2135 0.3507 'International Tables Vol C Tables 4.2.6.8 and 6.1.1.4'
Br Br 0.3029 0.9998 'International Tables Vol C Tables 4.2.6.8 and 6.1.1.4'
S S 0.0451 0.0415 'International Tables Vol C Tables 4.2.6.8 and 6.1.1.4'

loop_
_geom_angle_atom_site_label_1
_geom_angle_atom_site_label_2
_geom_angle_atom_site_label_3
_geom_angle
_geom_angle_site_symmetry_1
_geom_angle_site_symmetry_3
_geom_angle_publ_flag
O6 Co1 O4 78.18(17) . . ?
O6 Co1 O2 142.41(18) . . ?
O4 Co1 O2 132.63(18) . . ?
O6 Co1 O3 88.32(17) . . ?
O4 Co1 O3 140.07(18) . . ?
O2 Co1 O3 78.29(18) . . ?
O6 Co1 O1 133.87(18) . . ?
O4 Co1 O1 87.10(17) . . ?
O2 Co1 O1 76.61(17) . . ?
O3 Co1 O1 75.56(18) . . ?
O6 Co1 O5 77.22(17) . . ?
O4 Co1 O5 76.32(17) . . ?
O2 Co1 O5 89.03(17) . . ?
O3 Co1 O5 137.18(18) . . ?
O1 Co1 O5 141.03(17) . . ?
O24 Co2 O23 77.34(18) . . ?
O24 Co2 O21 87.91(17) . . ?
O23 Co2 O21 132.10(18) . . ?
O24 Co2 O19 133.22(18) . . ?
O23 Co2 O19 143.10(18) . . ?
O21 Co2 O19 76.98(17) . . ?
O24 Co2 O22 76.09(17) . . ?
O23 Co2 O22 76.91(18) . . ?
O21 Co2 O22 143.14(17) . . ?
O19 Co2 O22 90.03(17) . . ?
O24 Co2 O20 141.78(18) . . ?
O23 Co2 O20 88.11(18) . . ?
O21 Co2 O20 75.95(17) . . ?
O19 Co2 O20 76.97(18) . . ?
O22 Co2 O20 134.96(17) . . ?
O24 Co2 Cu7 172.24(13) . . ?
O23 Co2 Cu7 110.27(13) . . ?
O21 Co2 Cu7 85.72(12) . . ?
O19 Co2 Cu7 40.62(12) . . ?
O22 Co2 Cu7 106.65(12) . . ?
O20 Co2 Cu7 40.04(13) . . ?
O7 Cu1 O1 90.73(19) . . ?
O7 Cu1 O2 162.9(2) . . ?
O1 Cu1 O2 83.85(19) . . ?
O7 Cu1 N1 82.0(2) . . ?
O1 Cu1 N1 172.5(2) . . ?
O2 Cu1 N1 103.7(2) . . ?
O7 Cu1 Br1 110.52(14) . . ?
O1 Cu1 Br1 86.54(13) . . ?
O2 Cu1 Br1 85.44(13) . . ?
N1 Cu1 Br1 94.14(16) . . ?
O3 Cu2 O11 93.0(2) . . ?
O3 Cu2 O1 82.91(19) . . ?
O11 Cu2 O1 166.6(2) . . ?
O3 Cu2 N3 175.3(2) . . ?
O11 Cu2 N3 82.7(2) . . ?
O1 Cu2 N3 101.7(2) . . ?
O15 Cu3 O2 92.2(2) . . ?
O15 Cu3 N5 84.2(2) . . ?
O2 Cu3 N5 175.1(2) . . ?
O15 Cu3 O3 161.9(2) . . ?
O2 Cu3 O3 84.32(19) . . ?
N5 Cu3 O3 98.0(2) . . ?
O15 Cu3 Br1 109.13(16) . . ?
O2 Cu3 Br1 86.69(13) . . ?
N5 Cu3 Br1 97.69(17) . . ?
O3 Cu3 Br1 88.42(13) . . ?
O5 Cu4 O9 94.99(19) . . ?
O5 Cu4 N2 177.2(2) . . ?
O9 Cu4 N2 82.6(2) . . ?
O5 Cu4 O4 83.01(18) . . ?
O9 Cu4 O4 165.43(19) . . ?
N2 Cu4 O4 99.7(2) . . ?
O5 Cu4 Br2 87.48(14) . . ?
O9 Cu4 Br2 106.09(14) . . ?
N2 Cu4 Br2 91.84(16) . . ?
O4 Cu4 Br2 88.28(13) . . ?
O13 Cu5 O4 91.04(19) . . ?
O13 Cu5 O6 162.8(2) . . ?
O4 Cu5 O6 84.23(19) . . ?
O13 Cu5 N4 84.7(2) . . ?
O4 Cu5 N4 171.1(2) . . ?
O6 Cu5 N4 97.6(2) . . ?
O13 Cu5 Br2 108.10(15) . . ?
O4 Cu5 Br2 88.58(13) . . ?
O6 Cu5 Br2 88.34(13) . . ?
N4 Cu5 Br2 100.20(17) . . ?
O6 Cu6 O17 92.0(2) . . ?
O6 Cu6 N6 174.4(2) . . ?
O17 Cu6 N6 82.4(2) . . ?
O6 Cu6 O5 83.90(19) . . ?
O17 Cu6 O5 167.5(2) . . ?
N6 Cu6 O5 101.5(2) . . ?
O6 Cu6 Br2 87.69(13) . . ?
O17 Cu6 Br2 106.14(15) . . ?
N6 Cu6 Br2 94.23(16) . . ?
O5 Cu6 Br2 85.51(13) . . ?
O25 Cu7 O20 164.5(2) . . ?
O25 Cu7 O19 93.1(2) . . ?
O20 Cu7 O19 84.27(19) . . ?
O25 Cu7 N7 83.8(2) . . ?
O20 Cu7 N7 97.9(2) . . ?
O19 Cu7 N7 175.3(2) . . ?
O25 Cu7 Br3 106.63(15) . . ?
O20 Cu7 Br3 88.38(14) . . ?
O19 Cu7 Br3 84.55(13) . . ?
N7 Cu7 Br3 99.68(19) . . ?
O25 Cu7 Co2 126.38(15) . . ?
O20 Cu7 Co2 44.34(13) . . ?
O19 Cu7 Co2 44.15(13) . . ?
N7 Cu7 Co2 136.1(2) . . ?
Br3 Cu7 Co2 100.19(3) . . ?
O29 Cu8 O21 91.02(19) . . ?
O29 Cu8 N9 82.9(2) . . ?
O21 Cu8 N9 173.9(2) . . ?
O29 Cu8 O19 158.9(2) . . ?
O21 Cu8 O19 83.29(19) . . ?
N9 Cu8 O19 102.6(2) . . ?
O29 Cu8 Br3 116.36(15) . . ?
O21 Cu8 Br3 89.20(13) . . ?
N9 Cu8 Br3 93.13(15) . . ?
O19 Cu8 Br3 83.93(13) . . ?
O33 Cu9 O21 168.9(2) . . ?
O33 Cu9 O20 93.4(2) . . ?
O21 Cu9 O20 82.76(19) . . ?
O33 Cu9 N11 82.0(2) . . ?
O21 Cu9 N11 101.2(2) . . ?
O20 Cu9 N11 174.5(2) . . ?
O33 Cu9 Br3 101.94(16) . . ?
O21 Cu9 Br3 88.35(13) . . ?
O20 Cu9 Br3 87.16(14) . . ?
N11 Cu9 Br3 96.70(17) . . ?
O27 Cu10 O22 164.31(19) . . ?
O27 Cu10 O23 92.98(19) . . ?
O22 Cu10 O23 83.41(19) . . ?
O27 Cu10 N8 83.9(2) . . ?
O22 Cu10 N8 98.7(2) . . ?
O23 Cu10 N8 175.6(2) . . ?
O27 Cu10 Br4 107.11(14) . . ?
O22 Cu10 Br4 88.01(13) . . ?
O23 Cu10 Br4 87.11(14) . . ?
N8 Cu10 Br4 96.83(17) . . ?
O31 Cu11 O22 92.85(19) . . ?
O31 Cu11 O24 166.61(19) . . ?
O22 Cu11 O24 81.97(19) . . ?
O31 Cu11 N10 82.7(2) . . ?
O22 Cu11 N10 175.5(2) . . ?
O24 Cu11 N10 102.5(2) . . ?
O31 Cu11 Br4 104.76(15) . . ?
O22 Cu11 Br4 88.48(13) . . ?
O24 Cu11 Br4 87.52(13) . . ?
N10 Cu11 Br4 91.64(16) . . ?
O35 Cu12 O24 92.74(19) . . ?
O35 Cu12 O23 161.4(2) . . ?
O24 Cu12 O23 83.49(19) . . ?
O35 Cu12 N12 83.7(2) . . ?
O24 Cu12 N12 172.9(2) . . ?
O23 Cu12 N12 98.0(2) . . ?
O35 Cu12 Br4 109.38(14) . . ?
O24 Cu12 Br4 89.19(13) . . ?
O23 Cu12 Br4 88.81(13) . . ?
N12 Cu12 Br4 97.72(17) . . ?
C3 S1 S2 107.0(2) . . ?
C8 S2 S1 109.2(2) . . ?
C13 S3 S4 107.4(3) . . ?
C18 S4 S3 107.0(3) . . ?
C23 S5 S6 106.2(3) . . ?
C28 S6 S5 108.1(3) . . ?
C33 S7 S8 106.2(3) . . ?
C38 S8 S7 106.4(2) . . ?
C43 S9 S10 105.9(2) . . ?
C48 S10 S9 110.5(3) . . ?
C53 S11 S12 108.5(2) . . ?
C58 S12 S11 106.5(2) . . ?
Cu3 Br1 Cu1 71.51(3) . . ?
Cu4 Br2 Cu5 71.72(3) . . ?
Cu4 Br2 Cu6 72.60(3) . . ?
Cu5 Br2 Cu6 71.15(3) . . ?
Cu7 Br3 Cu8 72.79(3) . . ?
Cu7 Br3 Cu9 70.05(3) . . ?
Cu8 Br3 Cu9 69.45(3) . . ?
Cu12 Br4 Cu11 71.74(3) . . ?
Cu12 Br4 Cu10 71.82(3) . . ?
Cu11 Br4 Cu10 71.18(3) . . ?
C2 N1 Cu1 108.3(4) . . ?
C2 N1 H1A 110.0 . . ?
Cu1 N1 H1A 110.0 . . ?
C2 N1 H1B 110.0 . . ?
Cu1 N1 H1B 110.0 . . ?
H1A N1 H1B 108.4 . . ?
C7 N2 Cu4 108.0(4) . . ?
C7 N2 H2A 110.1 . . ?
Cu4 N2 H2A 110.1 . . ?
C7 N2 H2B 110.1 . . ?
Cu4 N2 H2B 110.1 . . ?
H2A N2 H2B 108.4 . . ?
C12 N3 Cu2 106.8(4) . . ?
C12 N3 H3A 110.4 . . ?
Cu2 N3 H3A 110.4 . . ?
C12 N3 H3B 110.4 . . ?
Cu2 N3 H3B 110.4 . . ?
H3A N3 H3B 108.6 . . ?
C17 N4 Cu5 108.9(4) . . ?
C17 N4 H4A 109.9 . . ?
Cu5 N4 H4A 109.9 . . ?
C17 N4 H4B 109.9 . . ?
Cu5 N4 H4B 109.9 . . ?
H4A N4 H4B 108.3 . . ?
C22 N5 Cu3 107.5(4) . . ?
C22 N5 H5A 110.2 . . ?
Cu3 N5 H5A 110.2 . . ?
C22 N5 H5B 110.2 . . ?
Cu3 N5 H5B 110.2 . . ?
H5A N5 H5B 108.5 . . ?
C27 N6 Cu6 107.3(4) . . ?
C27 N6 H6A 110.3 . . ?
Cu6 N6 H6A 110.3 . . ?
C27 N6 H6B 110.3 . . ?
Cu6 N6 H6B 110.3 . . ?
H6A N6 H6B 108.5 . . ?
C32 N7 Cu7 108.3(4) . . ?
C32 N7 H7A 110.0 . . ?
Cu7 N7 H7A 110.0 . . ?
C32 N7 H7B 110.0 . . ?
Cu7 N7 H7B 110.0 . . ?
H7A N7 H7B 108.4 . . ?
C37 N8 Cu10 108.4(4) . . ?
C37 N8 H8A 110.0 . . ?
Cu10 N8 H8A 110.0 . . ?
C37 N8 H8B 110.0 . . ?
Cu10 N8 H8B 110.0 . . ?
H8A N8 H8B 108.4 . . ?
C42 N9 Cu8 107.9(4) . . ?
C42 N9 H9D 110.1 . . ?
Cu8 N9 H9D 110.1 . . ?
C42 N9 H9E 110.1 . . ?
Cu8 N9 H9E 110.1 . . ?
H9D N9 H9E 108.4 . . ?
C47 N10 Cu11 107.0(4) . . ?
C47 N10 H10D 110.3 . . ?
Cu11 N10 H10D 110.3 . . ?
C47 N10 H10E 110.3 . . ?
Cu11 N10 H10E 110.3 . . ?
H10D N10 H10E 108.6 . . ?
C52 N11 Cu9 106.5(4) . . ?
C52 N11 H11A 110.4 . . ?
Cu9 N11 H11A 110.4 . . ?
C52 N11 H11B 110.4 . . ?
Cu9 N11 H11B 110.4 . . ?
H11A N11 H11B 108.6 . . ?
C57 N12 Cu12 108.7(4) . . ?
C57 N12 H12A 110.0 . . ?
Cu12 N12 H12A 110.0 . . ?
C57 N12 H12B 110.0 . . ?
Cu12 N12 H12B 110.0 . . ?
H12A N12 H12B 108.3 . . ?
O8 C1 O7 124.2(7) . . ?
O8 C1 C2 120.9(6) . . ?
O7 C1 C2 114.8(6) . . ?
N1 C2 C3 114.4(5) . . ?
N1 C2 C1 106.1(5) . . ?
C3 C2 C1 113.3(5) . . ?
N1 C2 H2 107.6 . . ?
C3 C2 H2 107.6 . . ?
C1 C2 H2 107.6 . . ?
C5 C3 C4 110.2(6) . . ?
C5 C3 C2 110.3(6) . . ?
C4 C3 C2 109.7(6) . . ?
C5 C3 S1 112.6(5) . . ?
C4 C3 S1 101.9(5) . . ?
C2 C3 S1 111.7(5) . . ?
C3 C4 H4C 109.5 . . ?
C3 C4 H4D 109.5 . . ?
H4C C4 H4D 109.5 . . ?
C3 C4 H4E 109.5 . . ?
H4C C4 H4E 109.5 . . ?
H4D C4 H4E 109.5 . . ?
C3 C5 H5C 109.5 . . ?
C3 C5 H5D 109.5 . . ?
H5C C5 H5D 109.5 . . ?
C3 C5 H5E 109.5 . . ?
H5C C5 H5E 109.5 . . ?
H5D C5 H5E 109.5 . . ?
O10 C6 O9 125.6(6) . . ?
O10 C6 C7 118.7(6) . . ?
O9 C6 C7 115.6(6) . . ?
N2 C7 C8 112.3(5) . . ?
N2 C7 C6 107.0(5) . . ?
C8 C7 C6 112.8(5) . . ?
N2 C7 H7 108.2 . . ?
C8 C7 H7 108.2 . . ?
C6 C7 H7 108.2 . . ?
C9 C8 C7 109.5(6) . . ?
C9 C8 C10 108.2(6) . . ?
C7 C8 C10 111.6(6) . . ?
C9 C8 S2 102.2(5) . . ?
C7 C8 S2 112.0(5) . . ?
C10 C8 S2 112.7(5) . . ?
C8 C9 H9A 109.5 . . ?
C8 C9 H9B 109.5 . . ?
H9A C9 H9B 109.5 . . ?
C8 C9 H9C 109.5 . . ?
H9A C9 H9C 109.5 . . ?
H9B C9 H9C 109.5 . . ?
C8 C10 H10A 109.5 . . ?
C8 C10 H10B 109.5 . . ?
H10A C10 H10B 109.5 . . ?
C8 C10 H10C 109.5 . . ?
H10A C10 H10C 109.5 . . ?
H10B C10 H10C 109.5 . . ?
O12 C11 O11 124.5(7) . . ?
O12 C11 C12 120.0(7) . . ?
O11 C11 C12 115.5(6) . . ?
N3 C12 C13 111.6(6) . . ?
N3 C12 C11 107.1(6) . . ?
C13 C12 C11 113.5(6) . . ?
N3 C12 H12 108.1 . . ?
C13 C12 H12 108.1 . . ?
C11 C12 H12 108.1 . . ?
C15 C13 C12 110.7(6) . . ?
C15 C13 C14 110.0(7) . . ?
C12 C13 C14 110.5(6) . . ?
C15 C13 S3 112.2(5) . . ?
C12 C13 S3 110.7(5) . . ?
C14 C13 S3 102.5(5) . . ?
C13 C14 H14A 109.5 . . ?
C13 C14 H14B 109.5 . . ?
H14A C14 H14B 109.5 . . ?
C13 C14 H14C 109.5 . . ?
H14A C14 H14C 109.5 . . ?
H14B C14 H14C 109.5 . . ?
C13 C15 H15A 109.5 . . ?
C13 C15 H15B 109.5 . . ?
H15A C15 H15B 109.5 . . ?
C13 C15 H15C 109.5 . . ?
H15A C15 H15C 109.5 . . ?
H15B C15 H15C 109.5 . . ?
O14 C16 O13 122.2(7) . . ?
O14 C16 C17 120.4(6) . . ?
O13 C16 C17 117.4(6) . . ?
N4 C17 C16 108.6(5) . . ?
N4 C17 C18 110.4(6) . . ?
C16 C17 C18 115.9(6) . . ?
N4 C17 H17 107.2 . . ?
C16 C17 H17 107.2 . . ?
C18 C17 H17 107.2 . . ?
C20 C18 C19 107.6(6) . . ?
C20 C18 C17 109.9(6) . . ?
C19 C18 C17 110.4(6) . . ?
C20 C18 S4 104.5(5) . . ?
C19 C18 S4 112.5(5) . . ?
C17 C18 S4 111.7(5) . . ?
C18 C19 H19A 109.5 . . ?
C18 C19 H19B 109.5 . . ?
H19A C19 H19B 109.5 . . ?
C18 C19 H19C 109.5 . . ?
H19A C19 H19C 109.5 . . ?
H19B C19 H19C 109.5 . . ?
C18 C20 H20A 109.5 . . ?
C18 C20 H20B 109.5 . . ?
H20A C20 H20B 109.5 . . ?
C18 C20 H20C 109.5 . . ?
H20A C20 H20C 109.5 . . ?
H20B C20 H20C 109.5 . . ?
O16 C21 O15 125.1(7) . . ?
O16 C21 C22 118.2(7) . . ?
O15 C21 C22 116.7(6) . . ?
N5 C22 C23 112.4(6) . . ?
N5 C22 C21 108.0(6) . . ?
C23 C22 C21 113.7(6) . . ?
N5 C22 H22 107.5 . . ?
C23 C22 H22 107.5 . . ?
C21 C22 H22 107.5 . . ?
C24 C23 C22 111.0(6) . . ?
C24 C23 C25 108.7(6) . . ?
C22 C23 C25 108.4(6) . . ?
C24 C23 S5 113.1(5) . . ?
C22 C23 S5 111.6(5) . . ?
C25 C23 S5 103.7(5) . . ?
C23 C24 H24A 109.5 . . ?
C23 C24 H24B 109.5 . . ?
H24A C24 H24B 109.5 . . ?
C23 C24 H24C 109.5 . . ?
H24A C24 H24C 109.5 . . ?
H24B C24 H24C 109.5 . . ?
C23 C25 H25A 109.5 . . ?
C23 C25 H25B 109.5 . . ?
H25A C25 H25B 109.5 . . ?
C23 C25 H25C 109.5 . . ?
H25A C25 H25C 109.5 . . ?
H25B C25 H25C 109.5 . . ?
O18 C26 O17 123.4(7) . . ?
O18 C26 C27 119.7(6) . . ?
O17 C26 C27 116.9(6) . . ?
N6 C27 C26 106.7(5) . . ?
N6 C27 C28 112.1(6) . . ?
C26 C27 C28 113.7(6) . . ?
N6 C27 H27 108.1 . . ?
C26 C27 H27 108.1 . . ?
C28 C27 H27 108.1 . . ?
C30 C28 C27 110.8(6) . . ?
C30 C28 C29 110.3(6) . . ?
C27 C28 C29 109.6(6) . . ?
C30 C28 S6 112.7(5) . . ?
C27 C28 S6 111.3(5) . . ?
C29 C28 S6 101.8(5) . . ?
C28 C29 H29A 109.5 . . ?
C28 C29 H29B 109.5 . . ?
H29A C29 H29B 109.5 . . ?
C28 C29 H29C 109.5 . . ?
H29A C29 H29C 109.5 . . ?
H29B C29 H29C 109.5 . . ?
C28 C30 H30A 109.5 . . ?
C28 C30 H30B 109.5 . . ?
H30A C30 H30B 109.5 . . ?
C28 C30 H30C 109.5 . . ?
H30A C30 H30C 109.5 . . ?
H30B C30 H30C 109.5 . . ?
O26 C31 O25 124.6(7) . . ?
O26 C31 C32 119.4(6) . . ?
O25 C31 C32 116.0(6) . . ?
N7 C32 C31 108.6(5) . . ?
N7 C32 C33 112.2(5) . . ?
C31 C32 C33 112.9(6) . . ?
N7 C32 H32 107.6 . . ?
C31 C32 H32 107.6 . . ?
C33 C32 H32 107.6 . . ?
C35 C33 C34 109.2(6) . . ?
C35 C33 C32 111.9(6) . . ?
C34 C33 C32 109.3(6) . . ?
C35 C33 S7 113.0(5) . . ?
C34 C33 S7 102.8(5) . . ?
C32 C33 S7 110.2(5) . . ?
C33 C34 H34A 109.5 . . ?
C33 C34 H34B 109.5 . . ?
H34A C34 H34B 109.5 . . ?
C33 C34 H34C 109.5 . . ?
H34A C34 H34C 109.5 . . ?
H34B C34 H34C 109.5 . . ?
C33 C35 H35A 109.5 . . ?
C33 C35 H35B 109.5 . . ?
H35A C35 H35B 109.5 . . ?
C33 C35 H35C 109.5 . . ?
H35A C35 H35C 109.5 . . ?
H35B C35 H35C 109.5 . . ?
O28 C36 O27 124.0(7) . . ?
O28 C36 C37 119.4(6) . . ?
O27 C36 C37 116.6(6) . . ?
N8 C37 C36 108.4(5) . . ?
N8 C37 C38 111.5(6) . . ?
C36 C37 C38 114.4(6) . . ?
N8 C37 H37 107.4 . . ?
C36 C37 H37 107.4 . . ?
C38 C37 H37 107.4 . . ?
C39 C38 C40 109.4(6) . . ?
C39 C38 C37 109.6(6) . . ?
C40 C38 C37 110.9(6) . . ?
C39 C38 S8 103.8(5) . . ?
C40 C38 S8 113.1(5) . . ?
C37 C38 S8 109.9(5) . . ?
C38 C39 H39A 109.5 . . ?
C38 C39 H39B 109.5 . . ?
H39A C39 H39B 109.5 . . ?
C38 C39 H39C 109.5 . . ?
H39A C39 H39C 109.5 . . ?
H39B C39 H39C 109.5 . . ?
C38 C40 H40A 109.5 . . ?
C38 C40 H40B 109.5 . . ?
H40A C40 H40B 109.5 . . ?
C38 C40 H40C 109.5 . . ?
H40A C40 H40C 109.5 . . ?
H40B C40 H40C 109.5 . . ?
O30 C41 O29 123.5(7) . . ?
O30 C41 C42 119.6(6) . . ?
O29 C41 C42 116.9(6) . . ?
N9 C42 C43 113.4(5) . . ?
N9 C42 C41 106.0(5) . . ?
C43 C42 C41 114.9(5) . . ?
N9 C42 H42 107.4 . . ?
C43 C42 H42 107.4 . . ?
C41 C42 H42 107.4 . . ?
C45 C43 C42 110.1(5) . . ?
C45 C43 C44 109.3(5) . . ?
C42 C43 C44 109.2(5) . . ?
C45 C43 S9 112.3(5) . . ?
C42 C43 S9 113.5(4) . . ?
C44 C43 S9 102.2(4) . . ?
C43 C44 H44A 109.5 . . ?
C43 C44 H44B 109.5 . . ?
H44A C44 H44B 109.5 . . ?
C43 C44 H44C 109.5 . . ?
H44A C44 H44C 109.5 . . ?
H44B C44 H44C 109.5 . . ?
C43 C45 H45A 109.5 . . ?
C43 C45 H45B 109.5 . . ?
H45A C45 H45B 109.5 . . ?
C43 C45 H45C 109.5 . . ?
H45A C45 H45C 109.5 . . ?
H45B C45 H45C 109.5 . . ?
O32 C46 O31 123.9(7) . . ?
O32 C46 C47 119.2(7) . . ?
O31 C46 C47 116.9(6) . . ?
N10 C47 C46 106.9(6) . . ?
N10 C47 C48 110.9(6) . . ?
C46 C47 C48 112.8(6) . . ?
N10 C47 H47 108.7 . . ?
C46 C47 H47 108.7 . . ?
C48 C47 H47 108.7 . . ?
C50 C48 C49 109.2(7) . . ?
C50 C48 C47 110.5(6) . . ?
C49 C48 C47 109.4(6) . . ?
C50 C48 S10 113.5(5) . . ?
C49 C48 S10 102.0(5) . . ?
C47 C48 S10 111.9(5) . . ?
C48 C49 H49A 109.5 . . ?
C48 C49 H49B 109.5 . . ?
H49A C49 H49B 109.5 . . ?
C48 C49 H49C 109.5 . . ?
H49A C49 H49C 109.5 . . ?
H49B C49 H49C 109.5 . . ?
C48 C50 H50A 109.5 . . ?
C48 C50 H50B 109.5 . . ?
H50A C50 H50B 109.5 . . ?
C48 C50 H50C 109.5 . . ?
H50A C50 H50C 109.5 . . ?
H50B C50 H50C 109.5 . . ?
O34 C51 O33 125.0(7) . . ?
O34 C51 C52 119.0(6) . . ?
O33 C51 C52 116.1(6) . . ?
N11 C52 C53 111.3(6) . . ?
N11 C52 C51 107.0(6) . . ?
C53 C52 C51 113.1(6) . . ?
N11 C52 H52 108.4 . . ?
C53 C52 H52 108.4 . . ?
C51 C52 H52 108.4 . . ?
C54 C53 C52 111.1(6) . . ?
C54 C53 C55 108.3(6) . . ?
C52 C53 C55 110.0(6) . . ?
C54 C53 S11 112.9(5) . . ?
C52 C53 S11 111.2(5) . . ?
C55 C53 S11 103.0(5) . . ?
C53 C54 H54A 109.5 . . ?
C53 C54 H54B 109.5 . . ?
H54A C54 H54B 109.5 . . ?
C53 C54 H54C 109.5 . . ?
H54A C54 H54C 109.5 . . ?
H54B C54 H54C 109.5 . . ?
C53 C55 H55A 109.5 . . ?
C53 C55 H55B 109.5 . . ?
H55A C55 H55B 109.5 . . ?
C53 C55 H55C 109.5 . . ?
H55A C55 H55C 109.5 . . ?
H55B C55 H55C 109.5 . . ?
O36 C56 O35 123.1(7) . . ?
O36 C56 C57 120.9(6) . . ?
O35 C56 C57 116.0(6) . . ?
N12 C57 C56 109.5(5) . . ?
N12 C57 C58 111.5(5) . . ?
C56 C57 C58 115.4(6) . . ?
N12 C57 H57 106.6 . . ?
C56 C57 H57 106.6 . . ?
C58 C57 H57 106.6 . . ?
C59 C58 C60 109.4(6) . . ?
C59 C58 C57 111.9(6) . . ?
C60 C58 C57 109.1(6) . . ?
C59 C58 S12 112.0(5) . . ?
C60 C58 S12 102.3(5) . . ?
C57 C58 S12 111.7(5) . . ?
C58 C59 H59A 109.5 . . ?
C58 C59 H59B 109.5 . . ?
H59A C59 H59B 109.5 . . ?
C58 C59 H59C 109.5 . . ?
H59A C59 H59C 109.5 . . ?
H59B C59 H59C 109.5 . . ?
C58 C60 H60A 109.5 . . ?
C58 C60 H60B 109.5 . . ?
H60A C60 H60B 109.5 . . ?
C58 C60 H60C 109.5 . . ?
H60A C60 H60C 109.5 . . ?
H60B C60 H60C 109.5 . . ?
Cu1 O1 Cu2 117.9(2) . . ?
Cu1 O1 Co1 95.87(19) . . ?
Cu2 O1 Co1 97.10(18) . . ?
Cu1 O1 H1 114.3 . . ?
Cu2 O1 H1 114.3 . . ?
Co1 O1 H1 114.3 . . ?
Cu3 O2 Cu1 115.5(2) . . ?
Cu3 O2 Co1 95.97(19) . . ?
Cu1 O2 Co1 96.25(19) . . ?
Cu3 O2 H2C 115.3 . . ?
Cu1 O2 H2C 115.3 . . ?
Co1 O2 H2C 115.3 . . ?
Cu2 O3 Cu3 114.7(2) . . ?
Cu2 O3 Co1 98.3(2) . . ?
Cu3 O3 Co1 94.87(19) . . ?
Cu2 O3 H3 115.3 . . ?
Cu3 O3 H3 115.3 . . ?
Co1 O3 H3 115.3 . . ?
Cu5 O4 Cu4 111.1(2) . . ?
Cu5 O4 Co1 96.29(19) . . ?
Cu4 O4 Co1 98.10(19) . . ?
Cu5 O4 H4 116.1 . . ?
Cu4 O4 H4 116.1 . . ?
Co1 O4 H4 116.1 . . ?
Cu4 O5 Cu6 113.9(2) . . ?
Cu4 O5 Co1 97.76(19) . . ?
Cu6 O5 Co1 94.95(18) . . ?
Cu4 O5 H5 115.7 . . ?
Cu6 O5 H5 115.7 . . ?
Co1 O5 H5 115.7 . . ?
Cu6 O6 Cu5 112.5(2) . . ?
Cu6 O6 Co1 97.73(19) . . ?
Cu5 O6 Co1 96.12(19) . . ?
Cu6 O6 H6 115.8 . . ?
Cu5 O6 H6 115.8 . . ?
Co1 O6 H6 115.8 . . ?
C1 O7 Cu1 116.7(4) . . ?
C6 O9 Cu4 115.0(4) . . ?
C11 O11 Cu2 114.9(5) . . ?
C16 O13 Cu5 114.9(4) . . ?
C21 O15 Cu3 115.7(5) . . ?
C26 O17 Cu6 114.4(5) . . ?
Cu7 O19 Cu8 117.2(2) . . ?
Cu7 O19 Co2 95.22(19) . . ?
Cu8 O19 Co2 95.67(19) . . ?
Cu7 O19 H19 115.1 . . ?
Cu8 O19 H19 115.1 . . ?
Co2 O19 H19 115.1 . . ?
Cu7 O20 Cu9 114.2(2) . . ?
Cu7 O20 Co2 95.63(19) . . ?
Cu9 O20 Co2 98.31(19) . . ?
Cu7 O20 H20 115.3 . . ?
Cu9 O20 H20 115.3 . . ?
Co2 O20 H20 115.3 . . ?
Cu8 O21 Cu9 113.0(2) . . ?
Cu8 O21 Co2 96.97(19) . . ?
Cu9 O21 Co2 98.75(19) . . ?
Cu8 O21 H21 115.2 . . ?
Cu9 O21 H21 115.2 . . ?
Co2 O21 H21 115.2 . . ?
Cu10 O22 Cu11 112.2(2) . . ?
Cu10 O22 Co2 96.94(19) . . ?
Cu11 O22 Co2 98.42(18) . . ?
Cu10 O22 H22A 115.5 . . ?
Cu11 O22 H22A 115.5 . . ?
Co2 O22 H22A 115.5 . . ?
Cu10 O23 Cu12 111.7(2) . . ?
Cu10 O23 Co2 97.1(2) . . ?
Cu12 O23 Co2 96.5(2) . . ?
Cu10 O23 H23 116.1 . . ?
Cu12 O23 H23 116.1 . . ?
Co2 O23 H23 116.1 . . ?
Cu12 O24 Cu11 111.3(2) . . ?
Cu12 O24 Co2 97.24(19) . . ?
Cu11 O24 Co2 98.69(19) . . ?
Cu12 O24 H24 115.7 . . ?
Cu11 O24 H24 115.7 . . ?
Co2 O24 H24 115.7 . . ?
C31 O25 Cu7 116.3(5) . . ?
C36 O27 Cu10 114.7(4) . . ?
C41 O29 Cu8 115.4(4) . . ?
C46 O31 Cu11 113.3(4) . . ?
C51 O33 Cu9 114.6(5) . . ?
C56 O35 Cu12 116.1(4) . . ?
H37A O37 H37B 104.9(5) . . ?
H38A O38 H38B 104.9(5) . . ?
H39D O39 H39E 105.0(5) . . ?
H40D O40 H40E 105.0(5) . . ?
H42A O42 H42B 105.0(5) . . ?
H41A O41 H41B 104.7(5) . . ?
H45D O45 H45E 105.0(5) . . ?
H46A O46 H46B 104.9(5) . . ?
H44D O44 H44E 104.9(5) . . ?
H47A O47 H47B 104.9(5) . . ?
H43A O43 H43B 104.8(5) . . ?
H48A O48 H48B 104.9(5) . . ?

loop_
_geom_bond_atom_site_label_1
_geom_bond_atom_site_label_2
_geom_bond_distance
_geom_bond_site_symmetry_2
_geom_bond_publ_flag
Co1 O6 2.102(5) . ?
Co1 O4 2.107(5) . ?
Co1 O2 2.107(5) . ?
Co1 O3 2.114(5) . ?
Co1 O1 2.132(4) . ?
Co1 O5 2.139(4) . ?
Co2 O24 2.099(5) . ?
Co2 O23 2.103(5) . ?
Co2 O21 2.112(5) . ?
Co2 O19 2.115(5) . ?
Co2 O22 2.116(4) . ?
Co2 O20 2.124(5) . ?
Co2 Cu7 3.0243(12) . ?
Cu1 O7 1.930(5) . ?
Cu1 O1 1.959(4) . ?
Cu1 O2 1.973(5) . ?
Cu1 N1 2.002(5) . ?
Cu1 Br1 2.8760(11) . ?
Cu2 O3 1.954(5) . ?
Cu2 O11 1.974(5) . ?
Cu2 O1 1.975(4) . ?
Cu2 N3 1.986(6) . ?
Cu3 O15 1.936(5) . ?
Cu3 O2 1.971(5) . ?
Cu3 N5 2.000(6) . ?
Cu3 O3 2.000(5) . ?
Cu3 Br1 2.8326(11) . ?
Cu4 O5 1.967(4) . ?
Cu4 O9 1.977(5) . ?
Cu4 N2 1.984(6) . ?
Cu4 O4 1.991(4) . ?
Cu4 Br2 2.7893(10) . ?
Cu5 O13 1.941(5) . ?
Cu5 O4 1.973(4) . ?
Cu5 O6 1.984(5) . ?
Cu5 N4 1.997(6) . ?
Cu5 Br2 2.7915(10) . ?
Cu6 O6 1.954(5) . ?
Cu6 O17 1.966(5) . ?
Cu6 N6 1.981(5) . ?
Cu6 O5 2.005(5) . ?
Cu6 Br2 2.8352(10) . ?
Cu7 O25 1.942(5) . ?
Cu7 O20 1.955(5) . ?
Cu7 O19 1.977(4) . ?
Cu7 N7 1.995(6) . ?
Cu7 Br3 2.8559(11) . ?
Cu8 O29 1.941(5) . ?
Cu8 O21 1.960(4) . ?
Cu8 N9 1.983(5) . ?
Cu8 O19 1.999(5) . ?
Cu8 Br3 2.8649(11) . ?
Cu9 O33 1.964(5) . ?
Cu9 O21 1.971(4) . ?
Cu9 O20 1.972(5) . ?
Cu9 N11 1.999(6) . ?
Cu9 Br3 2.8872(11) . ?
Cu10 O27 1.952(5) . ?
Cu10 O22 1.969(4) . ?
Cu10 O23 1.976(5) . ?
Cu10 N8 1.990(6) . ?
Cu10 Br4 2.8236(10) . ?
Cu11 O31 1.972(5) . ?
Cu11 O22 1.976(4) . ?
Cu11 O24 1.985(5) . ?
Cu11 N10 1.986(6) . ?
Cu11 Br4 2.8021(10) . ?
Cu12 O35 1.931(5) . ?
Cu12 O24 1.962(5) . ?
Cu12 O23 1.982(5) . ?
Cu12 N12 1.995(6) . ?
Cu12 Br4 2.7593(10) . ?
S1 C3 1.879(7) . ?
S1 S2 2.050(3) . ?
S2 C8 1.868(7) . ?
S3 C13 1.880(7) . ?
S3 S4 2.044(3) . ?
S4 C18 1.868(7) . ?
S5 C23 1.871(7) . ?
S5 S6 2.049(3) . ?
S6 C28 1.882(7) . ?
S7 C33 1.867(7) . ?
S7 S8 2.051(3) . ?
S8 C38 1.876(7) . ?
S9 C43 1.865(7) . ?
S9 S10 2.046(3) . ?
S10 C48 1.868(7) . ?
S11 C53 1.878(7) . ?
S11 S12 2.045(3) . ?
S12 C58 1.869(7) . ?
N1 C2 1.482(8) . ?
N1 H1A 0.9100 . ?
N1 H1B 0.9100 . ?
N2 C7 1.468(8) . ?
N2 H2A 0.9100 . ?
N2 H2B 0.9100 . ?
N3 C12 1.499(9) . ?
N3 H3A 0.9100 . ?
N3 H3B 0.9100 . ?
N4 C17 1.500(9) . ?
N4 H4A 0.9100 . ?
N4 H4B 0.9100 . ?
N5 C22 1.486(9) . ?
N5 H5A 0.9100 . ?
N5 H5B 0.9100 . ?
N6 C27 1.501(9) . ?
N6 H6A 0.9100 . ?
N6 H6B 0.9100 . ?
N7 C32 1.495(9) . ?
N7 H7A 0.9100 . ?
N7 H7B 0.9100 . ?
N8 C37 1.494(9) . ?
N8 H8A 0.9100 . ?
N8 H8B 0.9100 . ?
N9 C42 1.503(8) . ?
N9 H9D 0.9100 . ?
N9 H9E 0.9100 . ?
N10 C47 1.485(9) . ?
N10 H10D 0.9100 . ?
N10 H10E 0.9100 . ?
N11 C52 1.488(9) . ?
N11 H11A 0.9100 . ?
N11 H11B 0.9100 . ?
N12 C57 1.487(8) . ?
N12 H12A 0.9100 . ?
N12 H12B 0.9100 . ?
C1 O8 1.229(8) . ?
C1 O7 1.292(8) . ?
C1 C2 1.574(10) . ?
C2 C3 1.556(9) . ?
C2 H2 1.0000 . ?
C3 C5 1.512(9) . ?
C3 C4 1.527(10) . ?
C4 H4C 0.9800 . ?
C4 H4D 0.9800 . ?
C4 H4E 0.9800 . ?
C5 H5C 0.9800 . ?
C5 H5D 0.9800 . ?
C5 H5E 0.9800 . ?
C6 O10 1.241(8) . ?
C6 O9 1.272(8) . ?
C6 C7 1.560(9) . ?
C7 C8 1.560(9) . ?
C7 H7 1.0000 . ?
C8 C9 1.550(10) . ?
C8 C10 1.566(10) . ?
C9 H9A 0.9800 . ?
C9 H9B 0.9800 . ?
C9 H9C 0.9800 . ?
C10 H10A 0.9800 . ?
C10 H10B 0.9800 . ?
C10 H10C 0.9800 . ?
C11 O12 1.226(8) . ?
C11 O11 1.287(9) . ?
C11 C12 1.551(11) . ?
C12 C13 1.549(10) . ?
C12 H12 1.0000 . ?
C13 C15 1.536(11) . ?
C13 C14 1.567(11) . ?
C14 H14A 0.9800 . ?
C14 H14B 0.9800 . ?
C14 H14C 0.9800 . ?
C15 H15A 0.9800 . ?
C15 H15B 0.9800 . ?
C15 H15C 0.9800 . ?
C16 O14 1.240(9) . ?
C16 O13 1.296(8) . ?
C16 C17 1.551(10) . ?
C17 C18 1.554(10) . ?
C17 H17 1.0000 . ?
C18 C20 1.516(10) . ?
C18 C19 1.544(10) . ?
C19 H19A 0.9800 . ?
C19 H19B 0.9800 . ?
C19 H19C 0.9800 . ?
C20 H20A 0.9800 . ?
C20 H20B 0.9800 . ?
C20 H20C 0.9800 . ?
C21 O16 1.244(9) . ?
C21 O15 1.266(9) . ?
C21 C22 1.563(11) . ?
C22 C23 1.560(11) . ?
C22 H22 1.0000 . ?
C23 C24 1.527(10) . ?
C23 C25 1.580(12) . ?
C24 H24A 0.9800 . ?
C24 H24B 0.9800 . ?
C24 H24C 0.9800 . ?
C25 H25A 0.9800 . ?
C25 H25B 0.9800 . ?
C25 H25C 0.9800 . ?
C26 O18 1.248(8) . ?
C26 O17 1.283(8) . ?
C26 C27 1.525(10) . ?
C27 C28 1.543(10) . ?
C27 H27 1.0000 . ?
C28 C30 1.512(10) . ?
C28 C29 1.563(11) . ?
C29 H29A 0.9800 . ?
C29 H29B 0.9800 . ?
C29 H29C 0.9800 . ?
C30 H30A 0.9800 . ?
C30 H30B 0.9800 . ?
C30 H30C 0.9800 . ?
C31 O26 1.230(9) . ?
C31 O25 1.283(8) . ?
C31 C32 1.548(10) . ?
C32 C33 1.564(10) . ?
C32 H32 1.0000 . ?
C33 C35 1.510(10) . ?
C33 C34 1.562(11) . ?
C34 H34A 0.9800 . ?
C34 H34B 0.9800 . ?
C34 H34C 0.9800 . ?
C35 H35A 0.9800 . ?
C35 H35B 0.9800 . ?
C35 H35C 0.9800 . ?
C36 O28 1.225(8) . ?
C36 O27 1.299(8) . ?
C36 C37 1.549(10) . ?
C37 C38 1.558(10) . ?
C37 H37 1.0000 . ?
C38 C39 1.533(11) . ?
C38 C40 1.553(10) . ?
C39 H39A 0.9800 . ?
C39 H39B 0.9800 . ?
C39 H39C 0.9800 . ?
C40 H40A 0.9800 . ?
C40 H40B 0.9800 . ?
C40 H40C 0.9800 . ?
C41 O30 1.248(8) . ?
C41 O29 1.269(8) . ?
C41 C42 1.556(9) . ?
C42 C43 1.536(9) . ?
C42 H42 1.0000 . ?
C43 C45 1.530(9) . ?
C43 C44 1.555(9) . ?
C44 H44A 0.9800 . ?
C44 H44B 0.9800 . ?
C44 H44C 0.9800 . ?
C45 H45A 0.9800 . ?
C45 H45B 0.9800 . ?
C45 H45C 0.9800 . ?
C46 O32 1.234(9) . ?
C46 O31 1.296(9) . ?
C46 C47 1.533(10) . ?
C47 C48 1.572(10) . ?
C47 H47 1.0000 . ?
C48 C50 1.509(11) . ?
C48 C49 1.551(11) . ?
C49 H49A 0.9800 . ?
C49 H49B 0.9800 . ?
C49 H49C 0.9800 . ?
C50 H50A 0.9800 . ?
C50 H50B 0.9800 . ?
C50 H50C 0.9800 . ?
C51 O34 1.249(9) . ?
C51 O33 1.273(8) . ?
C51 C52 1.555(10) . ?
C52 C53 1.542(10) . ?
C52 H52 1.0000 . ?
C53 C54 1.527(10) . ?
C53 C55 1.551(10) . ?
C54 H54A 0.9800 . ?
C54 H54B 0.9800 . ?
C54 H54C 0.9800 . ?
C55 H55A 0.9800 . ?
C55 H55B 0.9800 . ?
C55 H55C 0.9800 . ?
C56 O36 1.231(9) . ?
C56 O35 1.293(8) . ?
C56 C57 1.532(10) . ?
C57 C58 1.565(10) . ?
C57 H57 1.0000 . ?
C58 C59 1.524(9) . ?
C58 C60 1.539(10) . ?
C59 H59A 0.9800 . ?
C59 H59B 0.9800 . ?
C59 H59C 0.9800 . ?
C60 H60A 0.9800 . ?
C60 H60B 0.9800 . ?
C60 H60C 0.9800 . ?
O1 H1 1.0000 . ?
O2 H2C 1.0000 . ?
O3 H3 1.0000 . ?
O4 H4 1.0000 . ?
O5 H5 1.0000 . ?
O6 H6 1.0000 . ?
O19 H19 1.0000 . ?
O20 H20 1.0000 . ?
O21 H21 1.0000 . ?
O22 H22A 1.0000 . ?
O23 H23 1.0000 . ?
O24 H24 1.0000 . ?
O37 H37A 0.870(3) . ?
O37 H37B 0.871(3) . ?
O38 H38A 0.871(3) . ?
O38 H38B 0.870(3) . ?
O39 H39D 0.870(3) . ?
O39 H39E 0.870(3) . ?
O40 H40D 0.870(3) . ?
O40 H40E 0.870(3) . ?
O42 H42A 0.870(3) . ?
O42 H42B 0.870(3) . ?
O41 H41A 0.870(3) . ?
O41 H41B 0.874(3) . ?
O45 H45D 0.870(3) . ?
O45 H45E 0.870(3) . ?
O46 H46A 0.870(3) . ?
O46 H46B 0.870(3) . ?
O44 H44D 0.870(3) . ?
O44 H44E 0.870(3) . ?
O47 H47A 0.870(3) . ?
O47 H47B 0.870(3) . ?
O43 H43A 0.871(3) . ?
O43 H43B 0.871(3) . ?
O48 H48A 0.870(3) . ?
O48 H48B 0.871(3) . ?

loop_
_geom_hbond_atom_site_label_D
_geom_hbond_atom_site_label_H
_geom_hbond_atom_site_label_A
_geom_hbond_distance_DH
_geom_hbond_distance_HA
_geom_hbond_distance_DA
_geom_hbond_angle_DHA
_geom_hbond_site_symmetry_A
_geom_hbond_publ_flag
N1 H1B O37 0.91 2.27 3.016(8) 138.6 1_455 yes
N2 H2A O38 0.91 2.18 2.939(8) 141.0 . yes
N2 H2B O30 0.91 2.13 2.968(7) 153.2 2 yes
N3 H3A O42 0.91 2.31 3.010(8) 134.1 . yes
N4 H4A O44 0.91 2.18 3.036(8) 156.0 . yes
N4 H4B O34 0.91 2.21 2.907(7) 133.4 2_655 yes
N5 H5A O48 0.91 2.24 3.091(10) 156.4 . yes
N6 H6B O26 0.91 2.15 2.952(7) 146.4 2_665 yes
N7 H7A O47 0.91 2.43 3.265(9) 152.0 . yes
N8 H8A O41 0.91 2.29 3.138(8) 154.6 . yes
N8 H8B O16 0.91 2.12 2.878(8) 140.1 . yes
N9 H9D O45 0.91 2.14 2.993(8) 155.8 . yes
N9 H9E O38 0.91 2.35 3.041(8) 133.2 3_554 yes
N10 H10D O37 0.91 2.23 2.967(8) 137.9 . yes
N10 H10E O8 0.91 2.15 2.981(7) 152.2 1_655 yes
N12 H12A O46 0.91 2.26 3.096(9) 153.3 . yes
N12 H12B O12 0.91 2.11 2.919(7) 148.2 1_665 yes
C5 H5C O8 0.98 2.41 3.031(9) 120.5 . yes
C5 H5E Br4 0.98 2.91 3.843(7) 159.0 1_455 yes
C10 H10A O10 0.98 2.51 3.051(10) 114.3 . yes
C15 H15C O12 0.98 2.48 3.061(12) 117.9 . yes
C15 H15B Br4 0.98 2.75 3.673(8) 157.7 1_445 yes
C19 H19A O14 0.98 2.38 2.940(11) 115.8 . yes
C24 H24C O16 0.98 2.38 2.946(11) 115.8 . yes
C30 H30C O18 0.98 2.45 3.023(10) 116.6 . yes
C35 H35A O26 0.98 2.38 2.966(9) 117.7 . yes
C37 H37 O16 1.00 2.50 3.150(9) 122.0 . yes
C40 H40A O28 0.98 2.39 2.972(10) 117.1 . yes
C44 H44A O45 0.98 2.50 3.476(9) 171.6 . yes
C45 H45B Br2 0.98 2.85 3.783(7) 160.2 3_554 yes
C45 H45C O30 0.98 2.41 3.002(8) 118.7 . yes
C50 H50A O32 0.98 2.48 3.053(10) 116.8 . yes
C54 H54B Br2 0.98 2.77 3.714(7) 161.3 3_664 yes
C54 H54C O34 0.98 2.42 3.013(9) 118.8 . yes
C59 H59A O36 0.98 2.38 2.924(9) 114.1 . yes
O1 H1 O39 1.00 1.88 2.869(7) 167.7 . yes
O2 H2C O43 1.00 1.84 2.823(8) 165.4 . yes
O3 H3 O48 1.00 2.04 2.867(9) 138.7 . yes
O4 H4 O39 1.00 1.96 2.927(7) 162.0 . yes
O5 H5 O43 1.00 1.99 2.948(8) 159.1 . yes
O6 H6 O44 1.00 1.92 2.819(8) 147.4 . yes
O19 H19 O45 1.00 2.58 3.190(7) 119.2 . yes
O20 H20 O47 1.00 1.76 2.722(7) 159.6 . yes
O21 H21 O40 1.00 1.85 2.825(7) 163.8 . yes
O22 H22A O41 1.00 1.87 2.766(7) 147.1 . yes
O23 H23 O46 1.00 2.06 2.890(7) 138.8 . yes
O24 H24 O40 1.00 1.92 2.881(7) 160.1 . yes
O37 H37B O35 0.871(3) 1.937(10) 2.803(6) 173(7) . yes
O38 H38A O13 0.871(3) 1.925(10) 2.774(7) 165(4) . yes
O42 H42A O7 0.870(3) 1.918(8) 2.786(7) 176(6) . yes
O41 H41B O31 0.874(3) 2.278(13) 2.934(7) 131.8(13) . yes
O45 H45D O25 0.870(3) 1.934(12) 2.788(7) 167(6) . yes
O46 H46B O27 0.870(3) 2.08(3) 2.804(7) 140(3) . yes
O48 H48B O11 0.871(3) 2.034(13) 2.775(9) 142.2(16) . yes

loop_
_geom_torsion_atom_site_label_1
_geom_torsion_atom_site_label_2
_geom_torsion_atom_site_label_3
_geom_torsion_atom_site_label_4
_geom_torsion
_geom_torsion_site_symmetry_1
_geom_torsion_site_symmetry_2
_geom_torsion_site_symmetry_3
_geom_torsion_site_symmetry_4
_geom_torsion_publ_flag
Cu1 N1 C2 C3 91.4(6) . . . . ?
Cu1 N1 C2 C1 -34.3(6) . . . . ?
O8 C1 C2 N1 -158.4(6) . . . . ?
O7 C1 C2 N1 20.2(7) . . . . ?
O8 C1 C2 C3 75.3(8) . . . . ?
O7 C1 C2 C3 -106.1(7) . . . . ?
N1 C2 C3 C5 -178.4(5) . . . . ?
C1 C2 C3 C5 -56.6(7) . . . . ?
N1 C2 C3 C4 60.0(8) . . . . ?
C1 C2 C3 C4 -178.2(6) . . . . ?
N1 C2 C3 S1 -52.3(7) . . . . ?
C1 C2 C3 S1 69.5(6) . . . . ?
S2 S1 C3 C5 48.0(5) . . . . ?
S2 S1 C3 C4 166.0(4) . . . . ?
S2 S1 C3 C2 -76.9(5) . . . . ?
Cu4 N2 C7 C8 88.6(5) . . . . ?
Cu4 N2 C7 C6 -35.7(5) . . . . ?
O10 C6 C7 N2 -154.7(6) . . . . ?
O9 C6 C7 N2 25.6(8) . . . . ?
O10 C6 C7 C8 81.2(8) . . . . ?
O9 C6 C7 C8 -98.5(7) . . . . ?
N2 C7 C8 C9 66.6(7) . . . . ?
C6 C7 C8 C9 -172.3(6) . . . . ?
N2 C7 C8 C10 -173.6(6) . . . . ?
C6 C7 C8 C10 -52.5(8) . . . . ?
N2 C7 C8 S2 -46.1(7) . . . . ?
C6 C7 C8 S2 75.0(6) . . . . ?
S1 S2 C8 C9 160.6(4) . . . . ?
S1 S2 C8 C7 -82.3(5) . . . . ?
S1 S2 C8 C10 44.6(5) . . . . ?
Cu2 N3 C12 C13 88.3(6) . . . . ?
Cu2 N3 C12 C11 -36.6(6) . . . . ?
O12 C11 C12 N3 -158.0(6) . . . . ?
O11 C11 C12 N3 23.8(8) . . . . ?
O12 C11 C12 C13 78.4(8) . . . . ?
O11 C11 C12 C13 -99.9(7) . . . . ?
N3 C12 C13 C15 -179.5(6) . . . . ?
C11 C12 C13 C15 -58.3(8) . . . . ?
N3 C12 C13 C14 58.4(8) . . . . ?
C11 C12 C13 C14 179.6(6) . . . . ?
N3 C12 C13 S3 -54.4(7) . . . . ?
C11 C12 C13 S3 66.8(7) . . . . ?
S4 S3 C13 C15 39.4(6) . . . . ?
S4 S3 C13 C12 -84.8(5) . . . . ?
S4 S3 C13 C14 157.4(4) . . . . ?
Cu5 N4 C17 C16 -22.5(6) . . . . ?
Cu5 N4 C17 C18 105.5(5) . . . . ?
O14 C16 C17 N4 -167.5(7) . . . . ?
O13 C16 C17 N4 11.7(8) . . . . ?
O14 C16 C17 C18 67.7(9) . . . . ?
O13 C16 C17 C18 -113.2(7) . . . . ?
N4 C17 C18 C20 67.5(7) . . . . ?
C16 C17 C18 C20 -168.6(6) . . . . ?
N4 C17 C18 C19 -174.0(5) . . . . ?
C16 C17 C18 C19 -50.1(8) . . . . ?
N4 C17 C18 S4 -48.1(7) . . . . ?
C16 C17 C18 S4 75.8(7) . . . . ?
S3 S4 C18 C20 170.6(4) . . . . ?
S3 S4 C18 C19 54.2(6) . . . . ?
S3 S4 C18 C17 -70.6(5) . . . . ?
Cu3 N5 C22 C23 98.0(6) . . . . ?
Cu3 N5 C22 C21 -28.4(6) . . . . ?
O16 C21 C22 N5 -161.5(6) . . . . ?
O15 C21 C22 N5 18.8(8) . . . . ?
O16 C21 C22 C23 72.9(8) . . . . ?
O15 C21 C22 C23 -106.7(7) . . . . ?
N5 C22 C23 C24 -175.3(6) . . . . ?
C21 C22 C23 C24 -52.1(8) . . . . ?
N5 C22 C23 C25 65.4(8) . . . . ?
C21 C22 C23 C25 -171.4(6) . . . . ?
N5 C22 C23 S5 -48.1(7) . . . . ?
C21 C22 C23 S5 75.0(7) . . . . ?
S6 S5 C23 C24 48.2(6) . . . . ?
S6 S5 C23 C22 -77.9(5) . . . . ?
S6 S5 C23 C25 165.7(4) . . . . ?
Cu6 N6 C27 C26 -35.4(6) . . . . ?
Cu6 N6 C27 C28 89.7(6) . . . . ?
O18 C26 C27 N6 -157.2(6) . . . . ?
O17 C26 C27 N6 22.0(8) . . . . ?
O18 C26 C27 C28 78.7(8) . . . . ?
O17 C26 C27 C28 -102.1(7) . . . . ?
N6 C27 C28 C30 -177.1(6) . . . . ?
C26 C27 C28 C30 -56.0(8) . . . . ?
N6 C27 C28 C29 61.0(7) . . . . ?
C26 C27 C28 C29 -177.9(6) . . . . ?
N6 C27 C28 S6 -50.8(7) . . . . ?
C26 C27 C28 S6 70.3(7) . . . . ?
S5 S6 C28 C30 42.8(6) . . . . ?
S5 S6 C28 C27 -82.4(5) . . . . ?
S5 S6 C28 C29 160.9(4) . . . . ?
Cu7 N7 C32 C31 -27.0(6) . . . . ?
Cu7 N7 C32 C33 98.5(5) . . . . ?
O26 C31 C32 N7 -161.9(6) . . . . ?
O25 C31 C32 N7 17.3(8) . . . . ?
O26 C31 C32 C33 73.1(8) . . . . ?
O25 C31 C32 C33 -107.8(7) . . . . ?
N7 C32 C33 C35 -176.8(6) . . . . ?
C31 C32 C33 C35 -53.7(8) . . . . ?
N7 C32 C33 C34 62.1(7) . . . . ?
C31 C32 C33 C34 -174.8(6) . . . . ?
N7 C32 C33 S7 -50.2(7) . . . . ?
C31 C32 C33 S7 72.9(6) . . . . ?
S8 S7 C33 C35 45.3(6) . . . . ?
S8 S7 C33 C34 162.9(4) . . . . ?
S8 S7 C33 C32 -80.7(5) . . . . ?
Cu10 N8 C37 C36 -27.5(6) . . . . ?
Cu10 N8 C37 C38 99.3(6) . . . . ?
O28 C36 C37 N8 -162.8(6) . . . . ?
O27 C36 C37 N8 14.9(8) . . . . ?
O28 C36 C37 C38 72.0(8) . . . . ?
O27 C36 C37 C38 -110.3(7) . . . . ?
N8 C37 C38 C39 62.2(7) . . . . ?
C36 C37 C38 C39 -174.3(6) . . . . ?
N8 C37 C38 C40 -177.0(6) . . . . ?
C36 C37 C38 C40 -53.5(8) . . . . ?
N8 C37 C38 S8 -51.2(7) . . . . ?
C36 C37 C38 S8 72.2(6) . . . . ?
S7 S8 C38 C39 168.5(4) . . . . ?
S7 S8 C38 C40 50.1(6) . . . . ?
S7 S8 C38 C37 -74.4(5) . . . . ?
Cu8 N9 C42 C43 94.7(5) . . . . ?
Cu8 N9 C42 C41 -32.4(6) . . . . ?
O30 C41 C42 N9 -160.7(6) . . . . ?
O29 C41 C42 N9 18.7(8) . . . . ?
O30 C41 C42 C43 73.2(8) . . . . ?
O29 C41 C42 C43 -107.4(7) . . . . ?
N9 C42 C43 C45 -179.1(5) . . . . ?
C41 C42 C43 C45 -56.9(7) . . . . ?
N9 C42 C43 C44 60.9(7) . . . . ?
C41 C42 C43 C44 -176.9(5) . . . . ?
N9 C42 C43 S9 -52.4(7) . . . . ?
C41 C42 C43 S9 69.8(6) . . . . ?
S10 S9 C43 C45 51.4(5) . . . . ?
S10 S9 C43 C42 -74.3(5) . . . . ?
S10 S9 C43 C44 168.3(4) . . . . ?
Cu11 N10 C47 C46 -36.6(6) . . . . ?
Cu11 N10 C47 C48 86.7(6) . . . . ?
O32 C46 C47 N10 -156.3(6) . . . . ?
O31 C46 C47 N10 23.4(8) . . . . ?
O32 C46 C47 C48 81.6(8) . . . . ?
O31 C46 C47 C48 -98.7(7) . . . . ?
N10 C47 C48 C50 -176.3(6) . . . . ?
C46 C47 C48 C50 -56.5(8) . . . . ?
N10 C47 C48 C49 63.5(8) . . . . ?
C46 C47 C48 C49 -176.7(6) . . . . ?
N10 C47 C48 S10 -48.8(7) . . . . ?
C46 C47 C48 S10 71.0(7) . . . . ?
S9 S10 C48 C50 39.9(6) . . . . ?
S9 S10 C48 C49 157.1(4) . . . . ?
S9 S10 C48 C47 -86.0(5) . . . . ?
Cu9 N11 C52 C53 88.3(6) . . . . ?
Cu9 N11 C52 C51 -35.8(6) . . . . ?
O34 C51 C52 N11 -161.7(6) . . . . ?
O33 C51 C52 N11 19.2(8) . . . . ?
O34 C51 C52 C53 75.4(8) . . . . ?
O33 C51 C52 C53 -103.8(7) . . . . ?
N11 C52 C53 C54 -179.2(6) . . . . ?
C51 C52 C53 C54 -58.7(7) . . . . ?
N11 C52 C53 C55 60.9(7) . . . . ?
C51 C52 C53 C55 -178.6(6) . . . . ?
N11 C52 C53 S11 -52.6(7) . . . . ?
C51 C52 C53 S11 67.9(6) . . . . ?
S12 S11 C53 C54 32.3(6) . . . . ?
S12 S11 C53 C52 -93.3(5) . . . . ?
S12 S11 C53 C55 148.9(5) . . . . ?
Cu12 N12 C57 C56 -23.3(6) . . . . ?
Cu12 N12 C57 C58 105.6(5) . . . . ?
O36 C56 C57 N12 -166.3(6) . . . . ?
O35 C56 C57 N12 11.3(8) . . . . ?
O36 C56 C57 C58 66.9(9) . . . . ?
O35 C56 C57 C58 -115.5(7) . . . . ?
N12 C57 C58 C59 -172.1(6) . . . . ?
C56 C57 C58 C59 -46.3(8) . . . . ?
N12 C57 C58 C60 66.7(7) . . . . ?
C56 C57 C58 C60 -167.5(6) . . . . ?
N12 C57 C58 S12 -45.6(7) . . . . ?
C56 C57 C58 S12 80.2(6) . . . . ?
S11 S12 C58 C59 54.7(5) . . . . ?
S11 S12 C58 C60 171.7(4) . . . . ?
S11 S12 C58 C57 -71.7(5) . . . . ?
O8 C1 O7 Cu1 -176.3(5) . . . . ?
C2 C1 O7 Cu1 5.2(7) . . . . ?
O10 C6 O9 Cu4 178.4(6) . . . . ?
C7 C6 O9 Cu4 -1.9(7) . . . . ?
O12 C11 O11 Cu2 -176.4(6) . . . . ?
C12 C11 O11 Cu2 1.8(8) . . . . ?
O14 C16 O13 Cu5 -174.8(6) . . . . ?
C17 C16 O13 Cu5 6.0(8) . . . . ?
O16 C21 O15 Cu3 -178.0(6) . . . . ?
C22 C21 O15 Cu3 1.6(8) . . . . ?
O18 C26 O17 Cu6 -177.7(6) . . . . ?
C27 C26 O17 Cu6 3.2(8) . . . . ?
O26 C31 O25 Cu7 -178.8(5) . . . . ?
C32 C31 O25 Cu7 2.1(7) . . . . ?
O28 C36 O27 Cu10 -176.2(5) . . . . ?
C37 C36 O27 Cu10 6.2(7) . . . . ?
O30 C41 O29 Cu8 -175.2(5) . . . . ?
C42 C41 O29 Cu8 5.4(7) . . . . ?
O32 C46 O31 Cu11 -177.8(5) . . . . ?
C47 C46 O31 Cu11 2.6(7) . . . . ?
O34 C51 O33 Cu9 -170.6(5) . . . . ?
C52 C51 O33 Cu9 8.5(7) . . . . ?
O36 C56 O35 Cu12 -175.0(6) . . . . ?
C57 C56 O35 Cu12 7.5(8) . . . . ?
